data_7229670
loop_
_publ_author_name
'Shi, Jie'
'Xiong, Yao'
'Zhou, MengJie'
'Chen, Lu'
'Xu, Yan'

_publ_section_title
;
 Two hybrid polyoxometalates constructed from Preyssler P5W30 clusters and
 Schiff base exhibiting interesting third-order NLO properties
;
_journal_issue 87
_journal_name_full 'RSC Advances'
_journal_page_first 55427
_journal_paper_doi 10.1039/C7RA12165B
_journal_volume 7
_journal_year 2017
_chemical_formula_sum 'C44 H104 Co4.5 N28 Na2 O138 P5 W30'
_chemical_formula_weight 9215.06
_space_group_crystal_system triclinic
_space_group_IT_number 2
_space_group_name_Hall '-P 1'
_space_group_name_H-M_alt 'P -1'
_symmetry_space_group_name_Hall '-P 1'
_symmetry_space_group_name_H-M 'P -1'
_atom_sites_solution_hydrogens geom
_audit_creation_method SHELXL-2014/7
_audit_update_record
;
2017-07-14 deposited with the CCDC.
2017-11-23 downloaded from the CCDC.
;
_cell_angle_alpha 81.025(4)
_cell_angle_beta 78.083(4)
_cell_angle_gamma 73.649(4)
_cell_formula_units_Z 2
_cell_length_a 18.672(6)
_cell_length_b 19.068(6)
_cell_length_c 28.995(9)
_cell_measurement_reflns_used 9964
_cell_measurement_temperature 296(2)
_cell_measurement_theta_max 26.01
_cell_measurement_theta_min 2.21
_cell_volume 9639(5)
_computing_cell_refinement 'SAINT (Bruker, 2005)'
_computing_data_collection 'APEX2 (Bruker, 2005)'
_computing_data_reduction SAINT
_computing_molecular_graphics SHELXTL
_computing_publication_material SHELXTL
_computing_structure_refinement 'SHELXL-2014/7 (Sheldrick, 2014)'
_computing_structure_solution 'SHELXL-2014/7 (Sheldrick, 2014)'
_diffrn_ambient_temperature 296(2)
_diffrn_measured_fraction_theta_full 0.985
_diffrn_measured_fraction_theta_max 0.985
_diffrn_measurement_device_type 'Bruker Apex2 CCD'
_diffrn_measurement_method '\w scans'
_diffrn_radiation_type MoK\a
_diffrn_radiation_wavelength 0.71073
_diffrn_reflns_av_R_equivalents 0.0586
_diffrn_reflns_av_unetI/netI 0.0921
_diffrn_reflns_Laue_measured_fraction_full 0.985
_diffrn_reflns_Laue_measured_fraction_max 0.985
_diffrn_reflns_limit_h_max 22
_diffrn_reflns_limit_h_min -22
_diffrn_reflns_limit_k_max 22
_diffrn_reflns_limit_k_min -22
_diffrn_reflns_limit_l_max 33
_diffrn_reflns_limit_l_min -34
_diffrn_reflns_number 68277
_diffrn_reflns_point_group_measured_fraction_full 0.985
_diffrn_reflns_point_group_measured_fraction_max 0.985
_diffrn_reflns_theta_full 25.025
_diffrn_reflns_theta_max 25.025
_diffrn_reflns_theta_min 0.722
_exptl_absorpt_coefficient_mu 18.340
_exptl_absorpt_correction_T_max 0.217
_exptl_absorpt_correction_T_min 0.170
_exptl_absorpt_correction_type multi-scan
_exptl_absorpt_process_details '(SADABS; Sheldrick, 2003)'
_exptl_crystal_colour Red
_exptl_crystal_density_diffrn 3.175
_exptl_crystal_description Block
_exptl_crystal_F_000 8213
_exptl_crystal_size_max 0.150
_exptl_crystal_size_mid 0.130
_exptl_crystal_size_min 0.120
_refine_diff_density_max 4.098
_refine_diff_density_min -2.415
_refine_diff_density_rms 0.628
_refine_ls_extinction_method none
_refine_ls_goodness_of_fit_ref 1.077
_refine_ls_hydrogen_treatment constr
_refine_ls_matrix_type full
_refine_ls_number_parameters 2320
_refine_ls_number_reflns 33529
_refine_ls_number_restraints 1100
_refine_ls_restrained_S_all 1.064
_refine_ls_R_factor_all 0.0963
_refine_ls_R_factor_gt 0.0691
_refine_ls_shift/su_max 0.001
_refine_ls_shift/su_mean 0.000
_refine_ls_structure_factor_coef Fsqd
_refine_ls_weighting_details 'w=1/[\s^2^(Fo^2^)+(0.0725P)^2^+714.8862P] where P=(Fo^2^+2Fc^2^)/3'
_refine_ls_weighting_scheme calc
_refine_ls_wR_factor_gt 0.1808
_refine_ls_wR_factor_ref 0.1946
_reflns_Friedel_coverage 0.000
_reflns_number_gt 24519
_reflns_number_total 33529
_reflns_threshold_expression 'I > 2\s(I)'
_cod_data_source_file c7ra12165b2.cif
_cod_data_source_block a01
_cod_original_formula_sum 'C44 H104 Co4.50 N28 Na2 O138 P5 W30'
_cod_database_code 7229670
_shelx_shelxl_version_number 2014/7
_shelx_space_group_comment
;
The symmetry employed for this shelxl refinement is uniquely defined
by the following loop, which should always be used as a source of
symmetry information in preference to the above space-group names.
They are only intended as comments.
;
_shelx_estimated_absorpt_t_min 0.170
_shelx_estimated_absorpt_t_max 0.217

loop_
_space_group_symop_operation_xyz
'x, y, z'
'-x, -y, -z'

loop_
_atom_site_label
_atom_site_type_symbol
_atom_site_fract_x
_atom_site_fract_y
_atom_site_fract_z
_atom_site_U_iso_or_equiv
_atom_site_adp_type
_atom_site_occupancy
_atom_site_site_symmetry_order
_atom_site_calc_flag
_atom_site_refinement_flags_posn
_atom_site_refinement_flags_adp
_atom_site_refinement_flags_occupancy
_atom_site_disorder_assembly
_atom_site_disorder_group
W1 W -0.90468(5) 1.40833(5) 0.09593(3) 0.0149(2) Uani 1 1 d . . . . .
W2 W -0.82174(5) 1.64217(5) 0.09072(4) 0.0165(2) Uani 1 1 d . . . . .
W3 W -0.71600(5) 1.44104(6) 0.07843(3) 0.0163(2) Uani 1 1 d . . . . .
W4 W -0.99876(6) 1.77579(5) 0.14503(4) 0.0173(2) Uani 1 1 d . . . . .
W5 W -1.32261(5) 1.67136(6) 0.29452(4) 0.0196(2) Uani 1 1 d . . . . .
W6 W -0.74011(6) 1.24941(6) 0.11697(4) 0.0192(2) Uani 1 1 d . . . . .
W7 W -0.94052(6) 1.77121(6) 0.24679(4) 0.0204(2) Uani 1 1 d . . . . .
W8 W -1.19639(5) 1.60213(5) 0.18757(4) 0.0156(2) Uani 1 1 d . . . . .
W9 W -0.74716(5) 1.38968(6) 0.29111(4) 0.0172(2) Uani 1 1 d . . . . .
W10 W -1.05398(5) 1.40264(6) 0.41632(4) 0.0182(2) Uani 1 1 d . . . . .
W11 W -1.26011(6) 1.45129(6) 0.42802(4) 0.0209(2) Uani 1 1 d . . . . .
W12 W -0.87544(6) 1.27609(6) 0.36161(4) 0.0191(2) Uani 1 1 d . . . . .
W13 W -1.03919(6) 1.59565(6) 0.38051(4) 0.0191(2) Uani 1 1 d . . . . .
W14 W -1.19047(6) 1.77989(5) 0.22241(4) 0.0176(2) Uani 1 1 d . . . . .
W15 W -1.05989(6) 1.14735(6) 0.26701(4) 0.0227(2) Uani 1 1 d . . . . .
W16 W -1.33730(5) 1.47524(6) 0.32977(4) 0.0198(2) Uani 1 1 d . . . . .
W17 W -0.75681(6) 1.65480(6) 0.18730(4) 0.0198(2) Uani 1 1 d . . . . .
W18 W -0.77722(6) 1.13620(6) 0.27740(4) 0.0221(2) Uani 1 1 d . . . . .
W19 W -1.20796(5) 1.40805(6) 0.22125(4) 0.0174(2) Uani 1 1 d . . . . .
W20 W -0.65251(6) 1.25696(6) 0.20503(4) 0.0204(2) Uani 1 1 d . . . . .
W21 W -1.01136(5) 1.60457(5) 0.10925(3) 0.0152(2) Uani 1 1 d . . . . .
W22 W -0.85029(6) 1.58692(6) 0.30292(4) 0.0178(2) Uani 1 1 d . . . . .
W23 W -1.02535(6) 1.28695(5) 0.16564(4) 0.0174(2) Uani 1 1 d . . . . .
W24 W -1.24182(6) 1.27493(6) 0.32374(4) 0.0214(2) Uani 1 1 d . . . . .
W25 W -0.64841(5) 1.45497(6) 0.17391(4) 0.0187(2) Uani 1 1 d . . . . .
W26 W -0.96503(6) 1.13080(6) 0.35565(4) 0.0240(2) Uani 1 1 d . . . . .
W27 W -0.86788(6) 1.13124(6) 0.19050(4) 0.0219(2) Uani 1 1 d . . . . .
W28 W -1.24964(6) 1.64932(6) 0.39358(4) 0.0213(2) Uani 1 1 d . . . . .
W29 W -1.13131(6) 1.77450(6) 0.32484(4) 0.0207(2) Uani 1 1 d . . . . .
W30 W -1.14847(6) 1.25597(6) 0.41321(4) 0.0230(2) Uani 1 1 d . . . . .
Co1 Co -0.64983(19) 1.4614(2) -0.05530(13) 0.0236(8) Uani 1 1 d . . . . .
Co2 Co -0.4239(2) 1.0968(2) 0.29606(15) 0.0302(9) Uani 1 1 d . . . . .
Co3 Co -1.3294(2) 1.4658(2) 0.55899(14) 0.0334(10) Uani 1 1 d . . . . .
Co4 Co -1.0000 2.0000 0.0000 0.0322(13) Uani 1 2 d S . P . .
Co5 Co -0.4324(2) 1.9283(2) 0.12858(15) 0.0290(9) Uani 1 1 d . . . . .
P1 P -0.9468(3) 1.2651(3) 0.2644(2) 0.0163(13) Uani 1 1 d . . . . .
P2 P -1.1301(3) 1.6132(3) 0.2869(2) 0.0143(13) Uani 1 1 d . . . . .
P3 P -0.8093(3) 1.3926(3) 0.1872(2) 0.0120(12) Uani 1 1 d . . . . .
P4 P -0.9243(3) 1.6084(3) 0.2019(2) 0.0128(12) Uani 1 1 d . . . . .
P5 P -1.1443(3) 1.4009(4) 0.3251(2) 0.0166(13) Uani 1 1 d . . . . .
Na1 Na -0.5780(8) 1.8449(8) 0.2018(6) 0.068(5) Uani 1 1 d D . . . .
Na3 Na -0.477(2) 1.5987(9) 0.2335(16) 0.106(10) Uani 0.5 1 d D U P . .
O1 O -1.1161(8) 1.3609(8) 0.1860(5) 0.012(3) Uani 1 1 d . U . . .
O2 O -0.9182(9) 1.3998(9) 0.0403(6) 0.016(3) Uani 1 1 d . U . . .
O3 O -0.7849(9) 1.1798(9) 0.1528(6) 0.020(4) Uani 1 1 d . U . . .
O4 O -0.6986(9) 1.2994(9) 0.2632(6) 0.022(4) Uani 1 1 d . U . . .
O5 O -0.8043(9) 1.2043(9) 0.3207(6) 0.017(4) Uani 1 1 d . . . . .
O6 O -1.2887(8) 1.4603(9) 0.2682(6) 0.019(4) Uani 1 1 d . . . . .
O7 O -1.2794(9) 1.7466(9) 0.2686(6) 0.023(4) Uani 1 1 d . U . . .
O8 O -1.1587(8) 1.4500(9) 0.4303(5) 0.014(3) Uani 1 1 d . U . . .
O9 O -0.9863(9) 1.3137(9) 0.2255(5) 0.015(4) Uani 1 1 d . U . . .
O10 O -0.8816(8) 1.4093(9) 0.1683(6) 0.016(4) Uani 1 1 d . U . . .
O11 O -1.2788(9) 1.6241(10) 0.2382(6) 0.023(4) Uani 1 1 d . U . . .
O12 O -0.8230(9) 1.4052(9) 0.2391(6) 0.019(4) Uani 1 1 d . U . . .
O13 O -1.1015(9) 1.7932(10) 0.1893(6) 0.022(4) Uani 1 1 d . . . . .
O14 O -1.1375(10) 1.8443(9) 0.3577(6) 0.022(4) Uani 1 1 d . U . . .
O15 O -1.3412(10) 1.5727(10) 0.3228(6) 0.025(4) Uani 1 1 d . U . . .
O16 O -0.8188(10) 1.3457(9) 0.3321(6) 0.024(4) Uani 1 1 d . U . . .
O17 O -0.8358(9) 1.7323(9) 0.2051(6) 0.022(4) Uani 1 1 d . U . . .
O18 O -0.9048(9) 1.7362(9) 0.1143(6) 0.021(4) Uani 1 1 d . U . . .
O19 O -1.2195(9) 1.3215(9) 0.2607(6) 0.022(4) Uani 1 1 d . U . . .
O20 O -1.0783(9) 1.4151(9) 0.3434(5) 0.015(3) Uani 1 1 d . U . . .
O21 O -0.9662(9) 1.6917(9) 0.2069(6) 0.018(4) Uani 1 1 d . U . . .
O22 O -0.6250(8) 1.3395(9) 0.1777(6) 0.018(4) Uani 1 1 d . U . . .
O23 O -0.9678(10) 1.8233(9) 0.1895(6) 0.022(4) Uani 1 1 d . . . . .
O24 O -1.3039(10) 1.2259(10) 0.3184(7) 0.028(4) Uani 1 1 d . U . . .
O25 O -1.0384(9) 1.7890(9) 0.2793(6) 0.021(4) Uani 1 1 d . U . . .
O26 O -1.4153(9) 1.7114(10) 0.2866(6) 0.025(4) Uani 1 1 d . . . . .
O27 O -0.6977(9) 1.3427(9) 0.0900(6) 0.021(4) Uani 1 1 d . U . . .
O28 O -0.8458(8) 1.6073(9) 0.1689(6) 0.015(3) Uani 1 1 d . U . . .
O29 O -0.7555(9) 1.6751(9) 0.1209(6) 0.017(4) Uani 1 1 d . U . . .
O30 O -0.7566(9) 1.5539(9) 0.0794(7) 0.023(4) Uani 1 1 d . U . . .
O31 O -0.6910(9) 1.5535(9) 0.1715(6) 0.017(4) Uani 1 1 d . U . . .
O32 O -1.0432(10) 1.6254(9) 0.0559(6) 0.022(4) Uani 1 1 d . U . . .
O33 O -1.2098(10) 1.7371(10) 0.3594(6) 0.028(4) Uani 1 1 d . U . . .
O34 O -0.7790(9) 1.6041(10) 0.2477(6) 0.021(4) Uani 1 1 d . U . . .
O35 O -1.0644(9) 1.2181(9) 0.2145(6) 0.020(4) Uani 1 1 d . U . . .
O36 O -0.7566(8) 1.4393(9) 0.1575(6) 0.016(4) Uani 1 1 d . U . . .
O37 O -0.9392(9) 1.5764(9) 0.3456(6) 0.020(4) Uani 1 1 d . U . . .
O38 O -0.8727(9) 1.1048(9) 0.3182(6) 0.023(4) Uani 1 1 d . U . . .
O39 O -0.8283(8) 1.3121(9) 0.1016(6) 0.017(4) Uani 1 1 d . U . . .
O40 O -1.2534(10) 1.8522(10) 0.1985(7) 0.032(5) Uani 1 1 d . U . . .
O41 O -0.9100(9) 1.5670(9) 0.2503(6) 0.018(4) Uani 1 1 d . U . . .
O42 O -0.7127(10) 1.1806(10) 0.2366(6) 0.027(4) Uani 1 1 d . U . . .
O43 O -0.9796(8) 1.3601(8) 0.1303(5) 0.013(3) Uani 1 1 d . U . . .
O44 O -0.8724(9) 1.2117(9) 0.2425(6) 0.017(4) Uani 1 1 d . U . . .
O45 O -0.6895(9) 1.4366(9) 0.2377(6) 0.015(4) Uani 1 1 d . U . . .
O46 O -0.9029(9) 1.6884(9) 0.2881(6) 0.018(4) Uani 1 1 d . U . . .
O47 O -1.1895(9) 1.7013(9) 0.1905(6) 0.018(4) Uani 1 1 d . U . . .
O48 O -1.1490(10) 1.1954(9) 0.3018(6) 0.024(4) Uani 1 1 d . U . . .
O49 O -0.9381(10) 1.2081(10) 0.3765(6) 0.026(4) Uani 1 1 d . U . . .
O50 O -0.6505(10) 1.2174(11) 0.1473(7) 0.031(4) Uani 1 1 d . U . . .
O51 O -1.1872(9) 1.8290(9) 0.2756(6) 0.021(4) Uani 1 1 d . U . . .
O52 O -0.9698(9) 1.5739(8) 0.1782(6) 0.016(4) Uani 1 1 d . U . . .
O53 O -0.6344(8) 1.4527(9) 0.1055(6) 0.015(3) Uani 1 1 d . U . . .
O54 O -1.0168(10) 1.0894(10) 0.3208(7) 0.029(4) Uani 1 1 d . U . . .
O55 O -0.8184(9) 1.4471(9) 0.0748(6) 0.018(4) Uani 1 1 d . U . . .
O56 O -1.2196(9) 1.4524(9) 0.3485(6) 0.021(4) Uani 1 1 d . . . . .
O57 O -1.0990(8) 1.5856(8) 0.1485(6) 0.017(4) Uani 1 1 d . . . . .
O58 O -0.6735(9) 1.4526(9) 0.0196(6) 0.019(4) Uani 1 1 d . . . . .
O59 O -1.0349(10) 1.7009(9) 0.1267(6) 0.024(4) Uani 1 1 d . . . . .
O60 O -1.2319(9) 1.3513(11) 0.4299(6) 0.029(4) Uani 1 1 d . . . . .
O61 O -0.6813(11) 1.6886(10) 0.1899(7) 0.030(4) Uani 1 1 d . U . . .
O62 O -0.9555(9) 1.3517(9) 0.3861(6) 0.023(4) Uani 1 1 d . . . . .
O63 O -0.5567(10) 1.4516(11) 0.1747(6) 0.028(4) Uani 1 1 d . . . . .
O64 O -0.5655(10) 1.2004(10) 0.2176(7) 0.029(4) Uani 1 1 d . . . . .
O65 O -1.1259(9) 1.6945(9) 0.2722(6) 0.018(4) Uani 1 1 d . U . . .
O66 O -1.3058(10) 1.3616(10) 0.3393(7) 0.031(5) Uani 1 1 d . . . . .
O67 O -1.2497(10) 1.6272(10) 0.1429(6) 0.027(4) Uani 1 1 d . . . . .
O68 O -1.1873(9) 1.5015(10) 0.1958(6) 0.023(4) Uani 1 1 d . U . . .
O69 O -0.9499(9) 1.1107(9) 0.2300(6) 0.022(4) Uani 1 1 d . U . . .
O70 O -0.8064(9) 1.6903(9) 0.0361(6) 0.024(4) Uani 1 1 d . U . . .
O71 O -1.0603(9) 1.6955(10) 0.3524(6) 0.023(4) Uani 1 1 d . U . . .
O72 O -0.7177(11) 1.0633(11) 0.3051(7) 0.035(5) Uani 1 1 d . U . . .
O73 O -1.0662(10) 1.5742(9) 0.3139(6) 0.025(4) Uani 1 1 d . U . . .
O74 O -1.1510(9) 1.3211(9) 0.3412(6) 0.020(4) Uani 1 1 d . U . . .
O75 O -1.2664(9) 1.4100(10) 0.1814(7) 0.028(4) Uani 1 1 d . U . . .
O76 O -1.3075(10) 1.4615(11) 0.4865(6) 0.027(4) Uani 1 1 d . . . . .
O77 O -1.3313(9) 1.6899(11) 0.3590(7) 0.029(4) Uani 1 1 d . . . . .
O78 O -1.3484(9) 1.4672(10) 0.3990(6) 0.025(4) Uani 1 1 d . . . . .
O79 O -1.0861(10) 1.3128(10) 0.4216(6) 0.025(4) Uani 1 1 d . . . . .
O80 O -1.1256(9) 1.5760(10) 0.2433(6) 0.024(4) Uani 1 1 d . . . . .
O81 O -1.0282(10) 1.8510(9) 0.1057(6) 0.025(4) Uani 1 1 d . U . . .
O82 O -0.8024(9) 1.6059(9) 0.3437(6) 0.021(4) Uani 1 1 d . U . . .
O83 O -0.7957(10) 1.0829(10) 0.2314(6) 0.028(4) Uani 1 1 d . U . . .
O84 O -1.1365(9) 1.4158(9) 0.2717(6) 0.019(4) Uani 1 1 d . U . . .
O85 O -1.0554(10) 1.2612(9) 0.1197(7) 0.026(4) Uani 1 1 d . U . . .
O86 O -1.2736(10) 1.5623(10) 0.4140(7) 0.029(4) Uani 1 1 d . U . . .
O87 O -0.7635(10) 1.3083(10) 0.1813(6) 0.027(4) Uani 1 1 d . U . . .
O88 O -1.1675(10) 1.2109(10) 0.4696(6) 0.030(5) Uani 1 1 d . U . . .
O89 O -0.8071(10) 1.4824(11) 0.3060(6) 0.028(4) Uani 1 1 d . U . . .
O90 O -0.6851(10) 1.3751(11) 0.3290(7) 0.033(5) Uani 1 1 d . U . . .
O91 O -1.1481(9) 1.6136(10) 0.4006(6) 0.023(4) Uani 1 1 d . U . . .
O92 O -0.9312(9) 1.2152(9) 0.1594(6) 0.019(4) Uani 1 1 d . U . . .
O93 O -0.6977(10) 1.2063(10) 0.0661(6) 0.026(4) Uani 1 1 d . . . . .
O94 O -0.9973(10) 1.2148(9) 0.2938(6) 0.021(4) Uani 1 1 d . . . . .
O95 O -0.9285(9) 1.3100(9) 0.2979(6) 0.018(4) Uani 1 1 d . U . . .
O96 O -1.2085(9) 1.6178(10) 0.3189(6) 0.025(4) Uani 1 1 d . U . . .
O97 O -1.0713(10) 1.1849(10) 0.3863(7) 0.031(5) Uani 1 1 d . U . . .
O98 O -0.9723(9) 1.4998(9) 0.1063(6) 0.019(4) Uani 1 1 d . U . . .
O99 O -1.0151(10) 1.6128(10) 0.4309(6) 0.025(4) Uani 1 1 d . U . . .
O100 O -1.0331(9) 1.3882(11) 0.4727(6) 0.028(4) Uani 1 1 d . U . . .
O101 O -1.2888(11) 1.6940(11) 0.4434(7) 0.035(5) Uani 1 1 d . U . . .
O102 O -1.2266(11) 1.2333(10) 0.3850(7) 0.034(5) Uani 1 1 d . U . . .
O103 O -1.0303(9) 1.4932(9) 0.3959(6) 0.022(4) Uani 1 1 d . U . . .
O104 O -1.0856(12) 1.0779(11) 0.2482(8) 0.039(5) Uani 1 1 d . U . . .
O105 O -0.9543(11) 1.0642(11) 0.4039(7) 0.037(5) Uani 1 1 d . U . . .
O106 O -0.9125(10) 1.8398(11) 0.2643(7) 0.029(4) Uani 1 1 d . . . . .
O107 O -1.4295(10) 1.4791(11) 0.3271(7) 0.033(5) Uani 1 1 d . . . . .
O108 O -0.8471(12) 1.0635(12) 0.1528(8) 0.046(6) Uani 1 1 d . . . . .
O109 O -0.8312(11) 1.2453(11) 0.4107(7) 0.036(5) Uani 1 1 d . . . . .
O110 O -1.2516(12) 1.3551(14) 0.5622(8) 0.051(6) Uani 1 1 d . . . . .
O111 O -0.4584(11) 1.8236(11) 0.1508(8) 0.040(5) Uani 1 1 d . U . . .
O112 O -0.5380(11) 1.3835(11) -0.0576(7) 0.036(5) Uani 1 1 d . U . . .
O113 O -0.4234(12) 0.9886(12) 0.3319(8) 0.045(6) Uani 1 1 d . U . . .
O114 O -0.6786(12) 1.3529(12) -0.0446(8) 0.043(5) Uani 1 1 d . U . . .
O115 O -0.5507(12) 1.9528(12) 0.1583(8) 0.046(6) Uani 1 1 d . U . . .
O116 O -0.5371(12) 1.1094(12) 0.3370(8) 0.044(5) Uani 1 1 d . U . . .
O117 O -1.4054(11) 1.3925(12) 0.5655(8) 0.045(5) Uani 1 1 d . U . . .
O118 O -0.9084(9) 1.6126(9) 0.0867(6) 0.016(4) Uani 1 1 d . U . . .
C1 C -0.7461(16) 1.3573(16) -0.0336(10) 0.030(6) Uani 1 1 d . U . . .
C2 C -0.8179(12) 1.5431(13) -0.0502(8) 0.013(5) Uani 1 1 d . U . . .
C3 C -0.5780(15) 1.5915(15) -0.0598(10) 0.029(6) Uani 1 1 d . U . . .
C4 C -0.7780(15) 1.6050(15) -0.0602(10) 0.026(6) Uani 1 1 d . U . . .
C5 C -0.8134(17) 1.6788(16) -0.0678(11) 0.036(7) Uani 1 1 d . U . . .
H5A H -0.8639 1.6955 -0.0716 0.043 Uiso 1 1 calc R U . . .
C6 C -0.7682(18) 1.7268(18) -0.0692(11) 0.042(8) Uani 1 1 d . U . . .
H6A H -0.7908 1.7770 -0.0718 0.051 Uiso 1 1 calc R U . . .
C7 C -0.6931(19) 1.7039(19) -0.0670(12) 0.045(8) Uani 1 1 d . U . . .
H7A H -0.6640 1.7370 -0.0690 0.054 Uiso 1 1 calc R U . . .
C8 C -0.6606(14) 1.6248(15) -0.0613(10) 0.026(6) Uani 1 1 d . U . . .
C9 C -0.4827(16) 1.4083(17) -0.0617(10) 0.032(7) Uani 1 1 d . U . . .
C10 C -0.9042(17) 1.5609(19) -0.0443(13) 0.046(8) Uani 1 1 d . U . . .
H10A H -0.9250 1.6131 -0.0455 0.069 Uiso 1 1 calc R U . . .
H10B H -0.9180 1.5427 -0.0694 0.069 Uiso 1 1 calc R U . . .
H10C H -0.9240 1.5380 -0.0143 0.069 Uiso 1 1 calc R U . . .
C11 C -0.5264(17) 1.6372(19) -0.0601(12) 0.046(8) Uani 1 1 d . U . . .
H11A H -0.5549 1.6875 -0.0583 0.069 Uiso 1 1 calc R U . . .
H11B H -0.5008 1.6207 -0.0333 0.069 Uiso 1 1 calc R U . . .
H11C H -0.4898 1.6334 -0.0888 0.069 Uiso 1 1 calc R U . . .
C12 C -0.3660(14) 0.9363(15) 0.3193(10) 0.025(6) Uani 1 1 d . U . . .
C13 C -0.2648(17) 1.0444(17) 0.2371(11) 0.037(7) Uani 1 1 d . U . . .
C14 C -0.2870(17) 1.1230(17) 0.2249(11) 0.037(7) Uani 1 1 d . U . . .
C15 C -0.239(2) 1.1669(19) 0.1944(12) 0.047(8) Uani 1 1 d . U . . .
H15C H -0.1911 1.1435 0.1794 0.056 Uiso 1 1 calc R U . . .
C16 C -0.2643(19) 1.2420(19) 0.1875(12) 0.045(8) Uani 1 1 d . U . . .
H16A H -0.2335 1.2698 0.1685 0.054 Uiso 1 1 calc R U . . .
C17 C -0.3384(18) 1.2764(19) 0.2101(12) 0.044(8) Uani 1 1 d . U . . .
H17A H -0.3581 1.3270 0.2055 0.053 Uiso 1 1 calc R U . . .
C18 C -0.3792(16) 1.2328(16) 0.2387(10) 0.030(6) Uani 1 1 d . U . . .
C19 C -0.4527(18) 1.2634(18) 0.2672(12) 0.043(8) Uani 1 1 d . U . . .
C20 C -0.5826(17) 1.1709(18) 0.3382(11) 0.038(7) Uani 1 1 d . U . . .
N14 N -0.6548(14) 1.1842(18) 0.3575(12) 0.061(9) Uani 1 1 d . . . . .
H14A H -0.6740 1.1484 0.3708 0.074 Uiso 1 1 calc R U . . .
H14B H -0.6828 1.2286 0.3568 0.074 Uiso 1 1 calc R U . . .
N15 N -1.129(2) 1.291(2) 0.5463(13) 0.086(12) Uani 1 1 d . U . . .
H15A H -1.1355 1.2484 0.5451 0.104 Uiso 1 1 calc R U . . .
H15B H -1.0844 1.2972 0.5418 0.104 Uiso 1 1 calc R U . . .
N16 N -1.4436(13) 1.5327(13) 0.5609(8) 0.032(6) Uani 1 1 d . U . . .
N17 N -1.1582(15) 1.4139(15) 0.5496(9) 0.043(7) Uani 1 1 d . U . . .
H17B H -1.1105 1.4112 0.5447 0.051 Uiso 1 1 calc R U . . .
N18 N -1.2132(14) 1.4763(15) 0.5532(9) 0.040(6) Uani 1 1 d . U . . .
N19 N -1.3333(13) 1.5810(14) 0.5546(9) 0.037(6) Uani 1 1 d . U . . .
N20 N -1.4979(13) 1.4931(13) 0.5621(8) 0.032(6) Uani 1 1 d . U . . .
H20A H -1.5440 1.5151 0.5592 0.039 Uiso 1 1 calc R U . . .
N21 N -1.5243(15) 1.3885(17) 0.5671(12) 0.062(8) Uani 1 1 d . U . . .
H21A H -1.5119 1.3422 0.5643 0.075 Uiso 1 1 calc R U . . .
H21B H -1.5709 1.4130 0.5692 0.075 Uiso 1 1 calc R U . . .
N22 N -0.6619(16) 2.0367(18) 0.1666(12) 0.067(9) Uani 1 1 d . U . . .
H22D H -0.6865 2.0043 0.1786 0.081 Uiso 1 1 calc R U . . .
H22E H -0.6858 2.0823 0.1628 0.081 Uiso 1 1 calc R U . . .
N23 N -0.5560(15) 2.0737(15) 0.1389(10) 0.045(7) Uani 1 1 d . U . . .
H23A H -0.5809 2.1192 0.1383 0.054 Uiso 1 1 calc R U . . .
N24 N -0.4790(15) 2.0500(15) 0.1246(10) 0.045(7) Uani 1 1 d . U . . .
N25 N -0.3409(14) 1.9811(14) 0.1016(9) 0.037(6) Uani 1 1 d . U . . .
N26 N -0.3277(11) 1.8406(12) 0.1127(8) 0.023(5) Uani 1 1 d . U . . .
N27 N -0.3340(15) 1.7715(15) 0.1211(10) 0.046(7) Uani 1 1 d . U . . .
H27B H -0.2973 1.7341 0.1135 0.055 Uiso 1 1 calc R U . . .
N28 N -0.4141(17) 1.7018(17) 0.1530(12) 0.065(9) Uani 1 1 d . U . . .
H28B H -0.4584 1.6962 0.1655 0.078 Uiso 1 1 calc R U . . .
H28C H -0.3768 1.6639 0.1473 0.078 Uiso 1 1 calc R U . . .
C21 C -0.1910(17) 0.9972(17) 0.2133(12) 0.042(8) Uani 1 1 d . U . . .
H21C H -0.1636 1.0279 0.1915 0.063 Uiso 1 1 calc R U . . .
H21D H -0.1612 0.9710 0.2368 0.063 Uiso 1 1 calc R U . . .
H21E H -0.2014 0.9629 0.1963 0.063 Uiso 1 1 calc R U . . .
C22 C -0.496(2) 1.345(2) 0.2685(14) 0.061(10) Uani 1 1 d . U . . .
H22A H -0.4651 1.3752 0.2488 0.092 Uiso 1 1 calc R U . . .
H22B H -0.5424 1.3542 0.2570 0.092 Uiso 1 1 calc R U . . .
H22C H -0.5062 1.3578 0.3005 0.092 Uiso 1 1 calc R U . . .
C23 C -1.191(3) 1.349(2) 0.5555(15) 0.064(11) Uani 1 1 d . U . . .
C24 C -1.2006(14) 1.5384(14) 0.5439(9) 0.022(6) Uani 1 1 d . U . . .
C25 C -1.2684(18) 1.6025(19) 0.5515(12) 0.044(8) Uani 1 1 d . U . . .
C26 C -1.265(2) 1.673(2) 0.5506(14) 0.058(10) Uani 1 1 d . U . . .
H26A H -1.2195 1.6847 0.5498 0.070 Uiso 1 1 calc R U . . .
C27 C -1.333(2) 1.726(2) 0.5510(15) 0.067(11) Uani 1 1 d . U . . .
H27A H -1.3335 1.7760 0.5478 0.081 Uiso 1 1 calc R U . . .
C28 C -1.403(2) 1.7035(19) 0.5567(12) 0.046(8) Uani 1 1 d . U . . .
H28A H -1.4491 1.7383 0.5590 0.056 Uiso 1 1 calc R U . . .
C29 C -1.3993(18) 1.6329(18) 0.5586(12) 0.041(8) Uani 1 1 d . U . . .
C30 C -1.4666(16) 1.6033(17) 0.5605(11) 0.034(7) Uani 1 1 d . U . . .
C31 C -1.4740(15) 1.4204(16) 0.5681(10) 0.030(6) Uani 1 1 d . U . . .
C32 C -1.121(2) 1.550(2) 0.5397(15) 0.066(11) Uani 1 1 d . U . . .
H32A H -1.1231 1.6010 0.5324 0.099 Uiso 1 1 calc R U . . .
H32B H -1.1028 1.5320 0.5691 0.099 Uiso 1 1 calc R U . . .
H32C H -1.0871 1.5230 0.5148 0.099 Uiso 1 1 calc R U . . .
C33 C -1.543(2) 1.650(2) 0.5628(16) 0.066(11) Uani 1 1 d . U . . .
H33A H -1.5422 1.7000 0.5618 0.099 Uiso 1 1 calc R U . . .
H33B H -1.5635 1.6438 0.5363 0.099 Uiso 1 1 calc R U . . .
H33C H -1.5736 1.6358 0.5918 0.099 Uiso 1 1 calc R U . . .
C34 C -0.5879(16) 2.0164(16) 0.1539(11) 0.034(7) Uani 1 1 d . U . . .
C35 C -0.4364(17) 2.0943(18) 0.1128(11) 0.038(7) Uani 1 1 d . U . . .
C36 C -0.3573(18) 2.0540(18) 0.1017(12) 0.040(8) Uani 1 1 d . U . . .
C37 C -0.2954(17) 2.0875(18) 0.0912(12) 0.041(8) Uani 1 1 d . U . . .
H37A H -0.3055 2.1384 0.0897 0.049 Uiso 1 1 calc R U . . .
C38 C -0.220(2) 2.046(2) 0.0830(14) 0.057(10) Uani 1 1 d . U . . .
H38A H -0.1799 2.0678 0.0784 0.069 Uiso 1 1 calc R U . . .
C39 C -0.2071(18) 1.9687(18) 0.0820(12) 0.042(8) Uani 1 1 d . U . . .
H39A H -0.1585 1.9388 0.0737 0.050 Uiso 1 1 calc R U . . .
C40 C -0.2721(14) 1.9385(15) 0.0944(10) 0.026(6) Uani 1 1 d . U . . .
C41 C -0.2646(15) 1.8576(15) 0.0979(10) 0.028(6) Uani 1 1 d . U . . .
C42 C -0.4038(17) 1.7664(16) 0.1428(11) 0.035(7) Uani 1 1 d . U . . .
C43 C -0.459(2) 2.175(2) 0.1110(16) 0.075(12) Uani 1 1 d . U . . .
H43A H -0.4148 2.1936 0.1009 0.112 Uiso 1 1 calc R U . . .
H43B H -0.4935 2.1950 0.0891 0.112 Uiso 1 1 calc R U . . .
H43C H -0.4832 2.1892 0.1420 0.112 Uiso 1 1 calc R U . . .
C44 C -0.1863(16) 1.8016(17) 0.0867(12) 0.038(7) Uani 1 1 d . U . . .
H44A H -0.1477 1.8275 0.0763 0.057 Uiso 1 1 calc R U . . .
H44B H -0.1758 1.7693 0.1148 0.057 Uiso 1 1 calc R U . . .
H44C H -0.1872 1.7734 0.0623 0.057 Uiso 1 1 calc R U . . .
N1 N -0.7716(15) 1.2980(13) -0.0147(9) 0.040(6) Uani 1 1 d . U . . .
H1A H -0.7399 1.2560 -0.0101 0.048 Uiso 1 1 calc R U . . .
H1B H -0.8195 1.3021 -0.0070 0.048 Uiso 1 1 calc R U . . .
N2 N -0.8002(13) 1.4210(12) -0.0395(8) 0.028(5) Uani 1 1 d . U . . .
H2A H -0.8475 1.4231 -0.0365 0.034 Uiso 1 1 calc R U . . .
N3 N -0.7724(12) 1.4803(13) -0.0505(8) 0.029(5) Uani 1 1 d . U . . .
N4 N -0.7037(11) 1.5807(11) -0.0593(7) 0.020(5) Uani 1 1 d . U . . .
N5 N -0.5627(12) 1.5219(13) -0.0617(8) 0.027(5) Uani 1 1 d . . . . .
N6 N -0.4903(13) 1.4829(13) -0.0638(8) 0.033(6) Uani 1 1 d . . . . .
H6B H -0.4529 1.5020 -0.0662 0.040 Uiso 1 1 calc R U . . .
N7 N -0.4120(15) 1.3689(15) -0.0686(11) 0.057(9) Uani 1 1 d . . . . .
H7B H -0.4020 1.3224 -0.0705 0.068 Uiso 1 1 calc R U . . .
H7C H -0.3757 1.3895 -0.0711 0.068 Uiso 1 1 calc R U . . .
N8 N -0.3624(15) 0.8675(14) 0.3382(11) 0.055(8) Uani 1 1 d . . . . .
H8A H -0.3992 0.8578 0.3592 0.066 Uiso 1 1 calc R U . . .
H8B H -0.3234 0.8327 0.3295 0.066 Uiso 1 1 calc R U . . .
N9 N -0.3090(13) 0.9492(12) 0.2865(9) 0.028(5) Uani 1 1 d . . . . .
H9A H -0.2700 0.9149 0.2769 0.034 Uiso 1 1 calc R U . . .
N10 N -0.3174(13) 1.0235(15) 0.2686(10) 0.042(7) Uani 1 1 d . . . . .
N11 N -0.3552(14) 1.1588(15) 0.2460(9) 0.040(6) Uani 1 1 d . . . . .
N12 N -0.4824(12) 1.2130(12) 0.2908(8) 0.026(5) Uani 1 1 d . U . . .
N13 N -0.5574(14) 1.2310(15) 0.3195(10) 0.042(7) Uani 1 1 d . U . . .
H13A H -0.5831 1.2752 0.3242 0.051 Uiso 1 1 calc R U . . .
O1W O -0.6356(13) 1.4648(13) -0.1324(8) 0.049(6) Uani 1 1 d . U . . .
O2W O -0.4704(14) 1.0696(13) 0.2406(9) 0.058(7) Uani 1 1 d . U . . .
O3W O -0.3773(13) 1.1164(11) 0.3532(8) 0.043(5) Uani 1 1 d . U . . .
O4W O -1.3395(15) 1.4476(16) 0.6346(9) 0.069(8) Uani 1 1 d . U . . .
Na2 Na -0.9056(18) 1.8413(17) 0.0157(11) 0.063(7) Uani 0.5 1 d . U P A 1
O6W O -0.4569(16) 1.9261(16) 0.0588(10) 0.071(8) Uani 1 1 d . U . . .
O7W O -0.4084(11) 1.9277(11) 0.1991(7) 0.036(5) Uani 1 1 d . U . . .
O8W O -1.335(5) 1.164(5) 0.460(3) 0.14(3) Uani 0.5 1 d . U P . .
O9W O -1.109(2) 2.098(2) 0.9789(15) 0.036(10) Uani 0.5 1 d . U P B 2
O11W O -0.9539(12) 2.0029(11) -0.0738(8) 0.041(5) Uani 1 1 d . U . . .
O13W O -0.9788(10) 0.5394(10) 0.7861(8) 0.044(6) Uani 1 1 d . U . . .
O14W O -1.0399(11) 0.5472(11) 0.7078(8) 0.040(5) Uani 1 1 d . U . . .
O16W O -0.5045(15) 1.8537(14) 0.2605(9) 0.061(7) Uani 1 1 d . U . . .
O17W O -1.330(3) 1.267(3) 0.5130(18) 0.157(18) Uani 1 1 d . U . . .
O18W O -0.582(3) 1.215(3) -0.0189(19) 0.061(14) Uani 0.5 1 d . U P . .
O19W O -0.5658(19) 1.7179(19) 0.2260(13) 0.100(11) Uani 1 1 d . U . . .
O20W O -0.5744(19) 1.9696(19) 0.3168(13) 0.101(11) Uani 1 1 d . U . . .
O21W O -0.988(2) 1.7594(16) 0.0015(13) 0.111(12) Uani 1 1 d D U . . .
O22W O -0.047(2) 0.1032(18) 0.1273(12) 0.094(10) Uani 1 1 d . U . . .
O24W O -0.504(5) 1.210(5) 0.607(3) 0.14(3) Uani 0.5 1 d . U P . .
O25W O -0.557(4) 1.252(4) 0.007(2) 0.09(2) Uani 0.5 1 d . U P . .
O29W O -1.434(3) 1.089(3) 0.5075(16) 0.053(12) Uani 0.5 1 d . U P . .
O27W O -1.021(2) 1.9048(16) -0.0047(14) 0.032(9) Uani 0.5 1 d D U P A 2
O28W O -0.845(3) 1.913(3) 0.0331(16) 0.055(12) Uani 0.5 1 d . U P A 1
O5W O -0.974(2) 1.861(3) 0.0019(14) 0.044(11) Uani 0.5 1 d . U P A 1
O30W O -1.100(3) 1.962(3) -0.0217(19) 0.066(14) Uani 0.5 1 d . U P A 1

loop_
_atom_site_aniso_label
_atom_site_aniso_U_11
_atom_site_aniso_U_22
_atom_site_aniso_U_33
_atom_site_aniso_U_23
_atom_site_aniso_U_13
_atom_site_aniso_U_12
W1 0.0163(5) 0.0140(5) 0.0139(5) -0.0024(4) -0.0021(4) -0.0028(4)
W2 0.0188(5) 0.0145(5) 0.0146(5) 0.0021(4) -0.0006(4) -0.0052(4)
W3 0.0156(5) 0.0188(5) 0.0132(5) -0.0006(4) -0.0004(4) -0.0040(4)
W4 0.0216(5) 0.0104(5) 0.0184(5) 0.0018(4) -0.0035(4) -0.0035(4)
W5 0.0158(5) 0.0210(5) 0.0195(6) -0.0024(4) -0.0015(4) -0.0017(4)
W6 0.0203(5) 0.0145(5) 0.0205(6) -0.0041(4) -0.0031(4) 0.0004(4)
W7 0.0263(5) 0.0141(5) 0.0227(6) -0.0041(4) -0.0045(4) -0.0072(4)
W8 0.0172(5) 0.0137(5) 0.0156(5) -0.0007(4) -0.0040(4) -0.0033(4)
W9 0.0173(5) 0.0181(5) 0.0155(5) 0.0006(4) -0.0046(4) -0.0036(4)
W10 0.0177(5) 0.0229(6) 0.0136(5) 0.0015(4) -0.0025(4) -0.0067(4)
W11 0.0173(5) 0.0311(6) 0.0135(5) -0.0006(4) -0.0004(4) -0.0076(4)
W12 0.0205(5) 0.0191(5) 0.0172(5) 0.0019(4) -0.0047(4) -0.0052(4)
W13 0.0224(5) 0.0204(5) 0.0146(5) -0.0031(4) -0.0038(4) -0.0044(4)
W14 0.0203(5) 0.0117(5) 0.0191(5) -0.0016(4) -0.0038(4) -0.0011(4)
W15 0.0280(6) 0.0163(5) 0.0266(6) 0.0022(4) -0.0059(5) -0.0117(4)
W16 0.0157(5) 0.0261(6) 0.0176(5) -0.0008(4) -0.0014(4) -0.0070(4)
W17 0.0197(5) 0.0214(6) 0.0210(6) -0.0008(4) -0.0028(4) -0.0108(4)
W18 0.0236(5) 0.0146(5) 0.0257(6) 0.0005(4) -0.0070(4) -0.0003(4)
W19 0.0188(5) 0.0187(5) 0.0159(5) -0.0006(4) -0.0037(4) -0.0069(4)
W20 0.0182(5) 0.0172(5) 0.0231(6) -0.0015(4) -0.0059(4) 0.0013(4)
W21 0.0174(5) 0.0137(5) 0.0132(5) 0.0011(4) -0.0027(4) -0.0033(4)
W22 0.0203(5) 0.0187(5) 0.0160(5) -0.0018(4) -0.0053(4) -0.0061(4)
W23 0.0213(5) 0.0150(5) 0.0176(5) -0.0022(4) -0.0039(4) -0.0066(4)
W24 0.0233(5) 0.0227(6) 0.0213(6) 0.0033(4) -0.0052(4) -0.0131(4)
W25 0.0150(5) 0.0231(6) 0.0180(5) 0.0004(4) -0.0022(4) -0.0066(4)
W26 0.0294(6) 0.0182(6) 0.0254(6) 0.0067(5) -0.0081(5) -0.0100(4)
W27 0.0258(5) 0.0129(5) 0.0269(6) -0.0050(4) -0.0049(4) -0.0029(4)
W28 0.0201(5) 0.0256(6) 0.0161(5) -0.0059(4) 0.0000(4) -0.0028(4)
W29 0.0251(5) 0.0162(5) 0.0208(6) -0.0068(4) -0.0040(4) -0.0024(4)
W30 0.0258(5) 0.0256(6) 0.0188(6) 0.0068(5) -0.0046(4) -0.0127(5)
Co1 0.0223(18) 0.027(2) 0.0203(19) -0.0015(16) -0.0005(15) -0.0066(15)
Co2 0.030(2) 0.0175(19) 0.042(2) -0.0040(17) -0.0094(18) -0.0021(16)
Co3 0.0229(19) 0.052(3) 0.021(2) 0.0004(18) 0.0006(16) -0.0088(18)
Co4 0.037(3) 0.016(3) 0.036(3) 0.004(2) 0.004(3) -0.007(2)
Co5 0.0227(19) 0.0180(19) 0.042(2) -0.0034(17) -0.0037(17) 0.0003(15)
P1 0.020(3) 0.014(3) 0.015(3) -0.001(3) -0.007(3) -0.002(3)
P2 0.016(3) 0.017(3) 0.012(3) -0.003(3) -0.004(2) -0.006(2)
P3 0.011(3) 0.014(3) 0.012(3) 0.002(2) -0.003(2) -0.006(2)
P4 0.017(3) 0.011(3) 0.010(3) 0.001(2) -0.001(2) -0.005(2)
P5 0.020(3) 0.019(3) 0.012(3) 0.000(3) -0.002(3) -0.007(3)
Na1 0.047(8) 0.057(10) 0.098(13) 0.012(9) -0.018(8) -0.017(7)
Na3 0.105(10) 0.105(10) 0.106(10) -0.009(4) -0.018(4) -0.026(5)
O1 0.012(4) 0.011(4) 0.011(4) 0.000(2) -0.003(2) -0.002(2)
O2 0.017(5) 0.014(5) 0.016(5) -0.006(4) -0.002(3) -0.004(3)
O3 0.026(7) 0.010(7) 0.020(7) -0.003(6) -0.005(6) 0.003(6)
O4 0.021(7) 0.018(7) 0.025(8) -0.003(6) 0.001(6) -0.005(6)
O5 0.018(8) 0.016(9) 0.020(9) -0.003(7) -0.010(7) -0.003(7)
O6 0.009(8) 0.024(10) 0.026(10) 0.000(8) -0.008(7) -0.006(7)
O7 0.022(7) 0.020(7) 0.022(7) -0.008(6) 0.002(6) 0.001(6)
O8 0.013(6) 0.016(7) 0.009(7) 0.008(6) -0.002(5) -0.002(5)
O9 0.020(7) 0.017(7) 0.009(7) 0.000(6) -0.001(5) -0.006(6)
O10 0.012(6) 0.018(7) 0.016(7) 0.001(6) -0.002(5) 0.000(6)
O11 0.015(7) 0.029(8) 0.032(8) -0.011(6) 0.005(6) -0.018(6)
O12 0.019(7) 0.017(7) 0.019(7) 0.002(6) 0.000(6) -0.008(6)
O13 0.024(9) 0.025(10) 0.023(10) -0.003(8) -0.011(8) -0.009(8)
O14 0.031(9) 0.017(8) 0.020(9) 0.001(7) -0.002(7) -0.013(7)
O15 0.026(7) 0.028(8) 0.017(7) 0.004(6) -0.003(6) -0.005(6)
O16 0.026(7) 0.017(7) 0.023(8) 0.006(6) -0.001(6) -0.002(6)
O17 0.028(7) 0.020(7) 0.019(7) -0.001(6) 0.001(6) -0.014(6)
O18 0.022(7) 0.015(7) 0.022(7) 0.007(6) -0.002(6) -0.002(6)
O19 0.024(7) 0.023(7) 0.022(7) -0.005(6) 0.003(6) -0.012(6)
O20 0.017(7) 0.017(7) 0.011(7) 0.001(6) -0.004(5) -0.005(6)
O21 0.027(7) 0.012(7) 0.015(7) -0.004(6) 0.002(6) -0.009(6)
O22 0.009(6) 0.017(7) 0.020(7) 0.004(6) -0.001(6) 0.007(5)
O23 0.029(10) 0.011(9) 0.026(10) 0.001(7) 0.001(8) -0.010(7)
O24 0.031(9) 0.025(9) 0.030(10) 0.018(8) -0.008(8) -0.020(8)
O25 0.022(7) 0.016(7) 0.024(7) -0.005(6) -0.009(6) 0.000(6)
O26 0.013(8) 0.032(11) 0.023(10) -0.001(8) -0.003(7) 0.004(8)
O27 0.012(6) 0.028(8) 0.021(7) 0.009(6) -0.005(6) -0.008(6)
O28 0.008(6) 0.022(7) 0.016(7) 0.000(6) -0.003(5) -0.006(5)
O29 0.017(7) 0.019(7) 0.018(7) -0.002(6) -0.005(6) -0.011(6)
O30 0.014(7) 0.017(7) 0.039(8) 0.000(6) 0.001(6) -0.013(6)
O31 0.014(6) 0.020(7) 0.014(7) 0.000(6) -0.004(6) -0.001(6)
O32 0.034(9) 0.014(8) 0.019(9) 0.002(7) -0.008(7) -0.008(7)
O33 0.032(8) 0.028(8) 0.021(8) -0.001(6) -0.006(6) -0.001(6)
O34 0.020(7) 0.029(8) 0.015(7) 0.000(6) -0.005(6) -0.007(6)
O35 0.025(7) 0.011(7) 0.024(7) 0.001(6) -0.007(6) -0.005(6)
O36 0.013(6) 0.014(7) 0.017(7) -0.003(6) -0.001(6) -0.001(5)
O37 0.011(6) 0.020(7) 0.023(7) 0.002(6) 0.001(6) 0.000(6)
O38 0.014(7) 0.022(7) 0.031(8) 0.006(6) -0.009(6) -0.003(6)
O39 0.012(6) 0.018(7) 0.021(7) -0.010(6) -0.008(6) 0.007(5)
O40 0.033(10) 0.024(9) 0.044(11) -0.007(8) -0.014(8) -0.008(8)
O41 0.018(7) 0.018(7) 0.021(7) 0.003(6) -0.010(6) -0.006(6)
O42 0.030(8) 0.023(8) 0.024(8) -0.004(6) -0.003(6) -0.001(6)
O43 0.017(6) 0.004(6) 0.014(7) 0.000(5) 0.002(5) 0.000(5)
O44 0.016(4) 0.017(4) 0.017(4) -0.001(2) -0.004(2) -0.004(2)
O45 0.016(7) 0.014(7) 0.017(7) -0.001(6) -0.004(6) -0.005(5)
O46 0.024(7) 0.024(7) 0.007(7) -0.006(6) -0.008(6) -0.001(6)
O47 0.022(7) 0.018(7) 0.013(7) -0.002(6) 0.002(6) -0.007(6)
O48 0.035(8) 0.020(7) 0.022(8) 0.001(6) -0.006(6) -0.013(6)
O49 0.026(7) 0.030(8) 0.019(7) 0.004(6) 0.001(6) -0.007(6)
O50 0.025(7) 0.034(8) 0.031(8) -0.006(7) -0.005(6) -0.002(6)
O51 0.026(7) 0.011(7) 0.025(8) -0.009(6) 0.001(6) -0.002(6)
O52 0.023(7) 0.011(7) 0.018(7) -0.003(6) -0.005(6) -0.008(6)
O53 0.012(6) 0.016(7) 0.020(7) -0.008(6) 0.000(6) -0.005(5)
O54 0.032(8) 0.026(8) 0.035(8) 0.003(7) -0.008(7) -0.017(6)
O55 0.015(7) 0.020(7) 0.014(7) 0.001(6) 0.001(6) -0.001(6)
O56 0.029(10) 0.014(9) 0.010(9) 0.003(7) 0.003(7) 0.002(7)
O57 0.012(8) 0.010(8) 0.025(10) 0.002(7) -0.001(7) -0.002(7)
O58 0.019(9) 0.028(10) 0.012(9) -0.002(7) 0.001(7) -0.012(8)
O59 0.028(10) 0.017(9) 0.031(11) -0.010(8) -0.002(8) -0.008(8)
O60 0.018(9) 0.041(12) 0.018(10) -0.002(9) -0.002(7) 0.004(8)
O61 0.038(10) 0.020(9) 0.038(10) -0.005(8) -0.006(8) -0.016(8)
O62 0.025(9) 0.022(10) 0.022(10) -0.001(8) -0.005(8) -0.008(8)
O63 0.022(9) 0.039(12) 0.019(10) 0.000(9) 0.000(8) -0.006(8)
O64 0.021(9) 0.024(10) 0.039(12) 0.003(9) -0.008(8) -0.003(8)
O65 0.023(7) 0.019(7) 0.016(7) 0.000(6) -0.009(6) -0.007(6)
O66 0.031(10) 0.026(11) 0.035(12) -0.001(9) -0.002(9) -0.008(8)
O67 0.037(11) 0.029(11) 0.023(10) -0.011(8) -0.015(8) -0.008(9)
O68 0.017(7) 0.030(8) 0.023(8) -0.002(6) -0.004(6) -0.006(6)
O69 0.026(7) 0.022(7) 0.017(7) 0.002(6) -0.006(6) -0.002(6)
O70 0.023(7) 0.022(7) 0.023(8) 0.006(6) -0.002(6) -0.007(6)
O71 0.016(7) 0.025(8) 0.029(8) -0.005(6) -0.011(6) 0.002(6)
O72 0.040(10) 0.035(10) 0.030(10) 0.008(8) -0.012(8) -0.012(8)
O73 0.026(7) 0.021(7) 0.026(8) -0.001(6) -0.004(6) -0.007(6)
O74 0.013(6) 0.023(7) 0.022(7) 0.004(6) -0.001(6) -0.009(6)
O75 0.019(8) 0.027(9) 0.040(10) 0.005(8) -0.003(8) -0.014(7)
O76 0.028(10) 0.042(12) 0.014(9) 0.002(8) 0.004(8) -0.019(9)
O77 0.016(9) 0.039(12) 0.028(11) -0.006(9) 0.004(8) -0.005(8)
O78 0.016(9) 0.027(10) 0.027(10) 0.008(8) 0.000(7) -0.005(8)
O79 0.029(10) 0.037(11) 0.015(10) -0.006(8) -0.008(8) -0.013(9)
O80 0.019(9) 0.038(11) 0.011(9) -0.006(8) 0.004(7) -0.006(8)
O81 0.036(9) 0.014(8) 0.024(9) -0.006(7) -0.011(8) 0.001(7)
O82 0.021(5) 0.023(5) 0.021(5) -0.002(4) -0.008(4) -0.005(4)
O83 0.037(8) 0.024(8) 0.022(8) 0.002(6) -0.009(6) -0.006(6)
O84 0.017(7) 0.025(7) 0.016(7) 0.000(6) -0.010(6) -0.003(6)
O85 0.041(10) 0.007(8) 0.031(10) -0.005(7) -0.002(8) -0.006(7)
O86 0.022(7) 0.024(8) 0.045(9) -0.007(7) -0.015(6) -0.005(6)
O87 0.027(7) 0.032(8) 0.024(8) -0.008(6) -0.011(6) -0.004(6)
O88 0.033(9) 0.029(10) 0.021(9) 0.018(8) -0.004(8) -0.008(8)
O89 0.027(7) 0.039(8) 0.019(8) 0.005(6) -0.009(6) -0.013(6)
O90 0.024(9) 0.042(11) 0.032(10) 0.009(9) -0.015(8) -0.007(8)
O91 0.025(7) 0.026(8) 0.021(7) -0.005(6) -0.007(6) -0.005(6)
O92 0.020(7) 0.016(7) 0.021(7) 0.001(6) -0.009(6) -0.003(6)
O93 0.026(10) 0.029(11) 0.018(10) -0.003(8) 0.003(8) -0.006(8)
O94 0.029(10) 0.020(10) 0.017(9) 0.000(8) -0.002(7) -0.011(8)
O95 0.018(7) 0.016(7) 0.019(7) 0.001(6) -0.008(6) 0.001(6)
O96 0.021(7) 0.033(8) 0.021(7) 0.001(6) -0.002(6) -0.011(6)
O97 0.032(8) 0.024(8) 0.035(8) 0.006(7) -0.003(7) -0.011(6)
O98 0.017(7) 0.014(7) 0.024(7) -0.002(6) -0.006(6) 0.001(6)
O99 0.030(9) 0.023(9) 0.024(9) -0.002(7) -0.013(7) -0.002(7)
O100 0.011(8) 0.044(11) 0.021(9) 0.001(8) -0.006(7) 0.005(7)
O101 0.040(10) 0.040(11) 0.023(10) -0.004(8) -0.003(8) -0.009(9)
O102 0.040(8) 0.028(8) 0.039(9) 0.006(7) -0.006(7) -0.019(7)
O103 0.020(7) 0.020(7) 0.020(7) 0.003(6) -0.007(6) 0.001(6)
O104 0.046(11) 0.040(11) 0.043(11) -0.010(9) -0.018(9) -0.021(9)
O105 0.043(10) 0.027(10) 0.037(11) 0.010(8) -0.019(9) -0.003(8)
O106 0.025(10) 0.039(12) 0.033(11) -0.004(9) -0.015(8) -0.017(9)
O107 0.019(9) 0.037(12) 0.041(13) -0.002(10) -0.005(9) -0.003(8)
O108 0.050(13) 0.035(13) 0.057(15) -0.005(11) -0.007(11) -0.016(11)
O109 0.033(11) 0.042(13) 0.033(12) 0.008(10) -0.015(9) -0.012(10)
O110 0.033(12) 0.071(17) 0.044(14) 0.012(12) -0.002(10) -0.018(12)
O111 0.036(8) 0.033(8) 0.043(9) -0.006(7) 0.002(7) 0.000(7)
O112 0.030(8) 0.030(8) 0.046(9) 0.002(7) 0.001(7) -0.014(7)
O113 0.037(8) 0.047(9) 0.048(9) -0.002(7) -0.006(7) -0.010(7)
O114 0.047(9) 0.041(9) 0.034(9) -0.002(7) -0.006(7) 0.000(7)
O115 0.041(9) 0.039(9) 0.051(9) -0.002(7) 0.004(7) -0.012(7)
O116 0.040(8) 0.035(9) 0.052(9) -0.003(7) -0.010(7) -0.002(7)
O117 0.034(8) 0.046(9) 0.049(9) 0.007(7) -0.004(7) -0.010(7)
O118 0.015(6) 0.019(7) 0.016(7) -0.003(6) -0.003(6) -0.003(6)
C1 0.034(10) 0.035(10) 0.029(10) -0.008(8) -0.010(8) -0.015(8)
C2 0.013(5) 0.013(5) 0.013(5) -0.002(2) -0.002(2) -0.003(2)
C3 0.028(9) 0.025(10) 0.031(10) 0.003(8) -0.004(8) -0.004(8)
C4 0.026(9) 0.028(10) 0.022(9) 0.004(8) -0.007(8) -0.006(8)
C5 0.029(10) 0.036(10) 0.035(10) -0.005(8) 0.003(8) -0.005(8)
C6 0.042(11) 0.035(11) 0.042(11) 0.006(8) -0.004(8) -0.005(8)
C7 0.045(11) 0.044(11) 0.045(12) 0.001(9) -0.008(9) -0.011(9)
C8 0.022(9) 0.024(9) 0.030(10) -0.006(8) 0.003(7) -0.008(7)
C9 0.034(10) 0.038(10) 0.025(10) 0.007(8) -0.009(8) -0.011(8)
C10 0.034(13) 0.044(15) 0.053(16) -0.002(13) -0.009(12) 0.002(12)
C11 0.030(13) 0.055(16) 0.052(16) 0.002(13) -0.005(12) -0.016(12)
C12 0.022(9) 0.027(10) 0.028(10) -0.007(8) -0.001(8) -0.008(8)
C13 0.039(10) 0.037(11) 0.037(11) -0.006(8) -0.008(8) -0.010(8)
C14 0.041(10) 0.038(11) 0.031(10) -0.003(8) -0.007(8) -0.010(8)
C15 0.051(12) 0.046(12) 0.048(12) -0.012(9) -0.010(9) -0.013(9)
C16 0.048(11) 0.047(12) 0.041(11) -0.008(9) -0.010(9) -0.010(9)
C17 0.047(11) 0.040(11) 0.047(12) -0.004(9) -0.012(9) -0.011(9)
C18 0.035(10) 0.028(10) 0.028(10) 0.000(8) -0.011(8) -0.010(8)
C19 0.043(11) 0.039(11) 0.048(12) -0.001(9) -0.017(9) -0.006(8)
C20 0.038(10) 0.038(11) 0.039(11) -0.004(8) -0.014(8) -0.006(8)
N14 0.024(14) 0.06(2) 0.09(3) -0.014(18) -0.021(15) 0.017(14)
N15 0.067(17) 0.098(19) 0.092(19) -0.021(16) -0.006(15) -0.019(15)
N16 0.034(9) 0.035(9) 0.025(9) -0.001(7) -0.007(7) -0.003(7)
N17 0.035(9) 0.053(10) 0.042(10) -0.003(8) -0.014(8) -0.011(8)
N18 0.037(9) 0.051(10) 0.033(10) -0.005(8) -0.006(8) -0.014(8)
N19 0.032(9) 0.037(9) 0.036(10) -0.002(8) -0.001(7) -0.005(7)
N20 0.025(8) 0.034(9) 0.034(9) 0.000(8) -0.005(7) -0.003(7)
N21 0.033(12) 0.056(15) 0.097(18) -0.040(14) 0.001(12) -0.002(11)
N22 0.045(14) 0.057(15) 0.085(17) 0.002(14) -0.003(13) 0.000(12)
N23 0.042(10) 0.036(10) 0.045(10) 0.002(8) 0.000(8) -0.002(8)
N24 0.046(10) 0.038(10) 0.050(11) 0.002(8) -0.005(8) -0.015(8)
N25 0.037(9) 0.033(9) 0.040(10) -0.002(8) -0.003(8) -0.011(8)
N26 0.020(8) 0.023(8) 0.027(9) 0.000(7) -0.016(7) -0.001(7)
N27 0.042(10) 0.045(10) 0.049(11) -0.011(8) -0.006(8) -0.007(8)
N28 0.049(14) 0.049(15) 0.090(18) -0.009(13) 0.001(13) -0.010(12)
C21 0.040(14) 0.036(14) 0.052(16) -0.010(12) -0.010(12) -0.007(12)
C22 0.067(17) 0.062(18) 0.058(17) -0.007(14) -0.020(14) -0.015(14)
C23 0.067(13) 0.065(14) 0.062(14) -0.011(9) -0.026(9) -0.005(9)
C24 0.017(9) 0.023(9) 0.023(9) -0.003(8) -0.004(7) 0.000(7)
C25 0.044(11) 0.051(12) 0.040(11) -0.009(9) -0.012(8) -0.012(9)
C26 0.057(13) 0.062(13) 0.061(13) -0.013(9) -0.008(9) -0.023(9)
C27 0.073(14) 0.066(14) 0.065(14) -0.015(9) -0.017(9) -0.015(9)
C28 0.050(11) 0.048(12) 0.042(12) -0.010(9) -0.012(9) -0.008(9)
C29 0.041(11) 0.043(11) 0.039(11) -0.001(8) -0.004(8) -0.012(8)
C30 0.027(10) 0.040(11) 0.033(10) 0.002(8) -0.007(8) -0.008(8)
C31 0.024(9) 0.035(10) 0.029(10) 0.000(8) -0.006(8) -0.007(8)
C32 0.058(17) 0.071(18) 0.068(19) 0.000(15) -0.010(14) -0.020(15)
C33 0.055(17) 0.056(17) 0.084(19) 0.000(15) -0.013(15) -0.010(14)
C34 0.032(10) 0.030(10) 0.040(11) -0.002(8) -0.002(8) -0.008(8)
C35 0.033(10) 0.041(11) 0.040(11) -0.001(8) -0.007(8) -0.012(8)
C36 0.039(11) 0.037(11) 0.043(11) -0.001(8) -0.007(8) -0.009(8)
C37 0.034(10) 0.037(11) 0.050(11) 0.002(8) -0.009(8) -0.009(8)
C38 0.053(12) 0.055(13) 0.068(13) -0.003(9) -0.011(9) -0.021(9)
C39 0.041(11) 0.038(11) 0.048(11) -0.009(9) -0.008(8) -0.010(8)
C40 0.021(9) 0.025(9) 0.029(10) -0.003(8) -0.003(7) -0.002(7)
C41 0.028(9) 0.025(10) 0.025(10) 0.001(8) -0.003(8) -0.003(8)
C42 0.037(10) 0.026(10) 0.041(11) -0.009(8) -0.001(8) -0.007(8)
C43 0.071(18) 0.068(19) 0.08(2) -0.004(16) 0.003(15) -0.027(15)
C44 0.036(13) 0.034(14) 0.047(15) -0.006(12) -0.004(12) -0.014(11)
N1 0.047(13) 0.026(12) 0.050(14) 0.005(10) -0.011(11) -0.019(10)
N2 0.033(9) 0.027(9) 0.027(9) -0.004(7) -0.005(7) -0.012(7)
N3 0.025(8) 0.029(9) 0.033(9) 0.000(7) 0.002(7) -0.012(7)
N4 0.020(8) 0.022(8) 0.018(8) 0.001(7) -0.007(7) -0.003(7)
N5 0.027(12) 0.041(15) 0.020(12) -0.004(11) -0.001(10) -0.020(11)
N6 0.031(13) 0.038(15) 0.031(14) 0.010(11) -0.002(11) -0.020(11)
N7 0.038(16) 0.031(15) 0.08(2) 0.020(15) 0.002(15) -0.004(13)
N8 0.038(16) 0.030(16) 0.08(2) -0.012(15) 0.006(15) 0.014(12)
N9 0.034(13) 0.012(11) 0.041(15) 0.004(10) -0.020(11) -0.004(10)
N10 0.023(13) 0.048(17) 0.044(17) -0.013(13) 0.001(11) 0.008(12)
N11 0.041(15) 0.052(18) 0.031(15) -0.005(13) -0.015(12) -0.013(13)
N12 0.029(8) 0.028(9) 0.023(9) -0.004(7) -0.015(7) -0.004(7)
N13 0.037(9) 0.039(10) 0.047(10) -0.010(8) -0.002(8) -0.004(8)
O1W 0.058(12) 0.055(13) 0.036(11) -0.008(10) -0.006(10) -0.016(10)
O2W 0.071(13) 0.044(12) 0.062(13) -0.011(11) -0.040(11) 0.003(10)
O3W 0.067(12) 0.031(10) 0.040(11) 0.000(9) -0.021(10) -0.023(9)
O4W 0.070(14) 0.091(16) 0.039(12) 0.008(12) -0.006(11) -0.018(12)
Na2 0.066(10) 0.061(10) 0.065(10) -0.009(8) -0.018(8) -0.017(8)
O6W 0.077(14) 0.075(15) 0.067(15) -0.017(12) -0.038(12) -0.007(12)
O7W 0.040(10) 0.028(10) 0.033(10) 0.004(8) -0.011(8) -0.001(8)
O8W 0.14(4) 0.14(4) 0.14(4) -0.02(2) -0.02(2) -0.04(2)
O9W 0.036(16) 0.045(18) 0.035(17) -0.005(14) -0.002(14) -0.025(14)
O11W 0.048(11) 0.026(10) 0.046(12) 0.001(9) -0.002(9) -0.012(9)
O13W 0.026(9) 0.013(9) 0.077(13) -0.003(9) 0.030(9) -0.007(7)
O14W 0.039(6) 0.034(6) 0.042(6) -0.001(4) 0.003(4) -0.011(4)
O16W 0.067(13) 0.060(13) 0.047(13) 0.001(11) -0.006(11) -0.009(11)
O17W 0.13(2) 0.17(2) 0.17(2) -0.038(18) -0.023(17) -0.042(18)
O18W 0.06(2) 0.05(2) 0.06(2) -0.005(16) -0.009(16) -0.005(16)
O19W 0.097(13) 0.098(14) 0.106(14) -0.003(9) -0.017(9) -0.030(9)
O20W 0.095(17) 0.086(17) 0.118(19) -0.011(15) -0.022(15) -0.013(14)
O21W 0.102(18) 0.108(18) 0.111(19) 0.009(15) 0.007(15) -0.039(15)
O22W 0.123(18) 0.077(16) 0.089(17) -0.017(14) -0.014(14) -0.035(14)
O24W 0.15(4) 0.13(4) 0.14(4) -0.01(2) -0.01(2) -0.04(2)
O25W 0.08(2) 0.09(3) 0.10(3) 0.012(18) -0.005(18) -0.017(18)
O29W 0.07(2) 0.051(19) 0.039(18) -0.035(15) -0.005(15) 0.002(15)
O27W 0.046(17) 0.022(15) 0.026(16) -0.012(13) 0.000(14) -0.004(14)
O28W 0.061(19) 0.08(2) 0.032(18) -0.016(16) -0.005(15) -0.033(16)
O5W 0.045(17) 0.060(19) 0.013(15) -0.017(14) 0.008(14) 0.009(15)
O30W 0.05(2) 0.08(2) 0.06(2) -0.004(17) 0.002(16) -0.027(17)

loop_
_atom_type_symbol
_atom_type_description
_atom_type_scat_dispersion_real
_atom_type_scat_dispersion_imag
_atom_type_scat_source
C C 0.0033 0.0016 'International Tables Vol C Tables 4.2.6.8 and 6.1.1.4'
H H 0.0000 0.0000 'International Tables Vol C Tables 4.2.6.8 and 6.1.1.4'
N N 0.0061 0.0033 'International Tables Vol C Tables 4.2.6.8 and 6.1.1.4'
O O 0.0106 0.0060 'International Tables Vol C Tables 4.2.6.8 and 6.1.1.4'
P P 0.1023 0.0942 'International Tables Vol C Tables 4.2.6.8 and 6.1.1.4'
Co Co 0.3494 0.9721 'International Tables Vol C Tables 4.2.6.8 and 6.1.1.4'
W W -0.8490 6.8722 'International Tables Vol C Tables 4.2.6.8 and 6.1.1.4'
Na Na 0.0362 0.0249 'International Tables Vol C Tables 4.2.6.8 and 6.1.1.4'

loop_
_geom_angle_atom_site_label_1
_geom_angle_atom_site_label_2
_geom_angle_atom_site_label_3
_geom_angle
_geom_angle_site_symmetry_1
_geom_angle_site_symmetry_3
O2 W1 O98 100.0(7) . .
O2 W1 O55 96.0(7) . .
O98 W1 O55 94.4(7) . .
O2 W1 O43 96.1(7) . .
O98 W1 O43 90.3(7) . .
O55 W1 O43 166.0(7) . .
O2 W1 O39 94.8(7) . .
O98 W1 O39 165.2(7) . .
O55 W1 O39 84.3(7) . .
O43 W1 O39 87.8(6) . .
O2 W1 O10 175.1(7) . .
O98 W1 O10 84.8(7) . .
O55 W1 O10 84.5(6) . .
O43 W1 O10 82.8(6) . .
O39 W1 O10 80.4(6) . .
O70 W2 O30 100.1(8) . .
O70 W2 O118 101.0(8) . .
O30 W2 O118 94.5(7) . .
O70 W2 O29 98.1(8) . .
O30 W2 O29 95.6(7) . .
O118 W2 O29 156.5(7) . .
O70 W2 O18 89.0(7) . .
O30 W2 O18 170.7(7) . .
O118 W2 O18 81.9(7) . .
O29 W2 O18 84.9(7) . .
O70 W2 O28 165.2(7) . .
O30 W2 O28 92.1(7) . .
O118 W2 O28 86.2(6) . .
O29 W2 O28 72.2(6) . .
O18 W2 O28 79.2(6) . .
O58 W3 O27 102.4(8) . .
O58 W3 O55 103.7(7) . .
O27 W3 O55 89.8(7) . .
O58 W3 O53 96.5(7) . .
O27 W3 O53 97.8(7) . .
O55 W3 O53 156.4(7) . .
O58 W3 O30 90.6(7) . .
O27 W3 O30 166.3(7) . .
O55 W3 O30 83.0(7) . .
O53 W3 O30 84.7(7) . .
O58 W3 O36 168.7(7) . .
O27 W3 O36 84.2(7) . .
O55 W3 O36 85.3(6) . .
O53 W3 O36 73.4(6) . .
O30 W3 O36 83.7(6) . .
O81 W4 O18 100.8(8) . .
O81 W4 O59 103.4(8) . .
O18 W4 O59 90.1(7) . .
O81 W4 O23 99.4(8) . .
O18 W4 O23 96.7(8) . .
O59 W4 O23 154.5(7) . .
O81 W4 O13 93.6(8) . .
O18 W4 O13 164.7(7) . .
O59 W4 O13 81.8(7) . .
O23 W4 O13 85.7(7) . .
O81 W4 O21 169.4(7) . .
O18 W4 O21 85.7(7) . .
O59 W4 O21 84.8(7) . .
O23 W4 O21 71.4(6) . .
O13 W4 O21 80.7(6) . .
O26 W5 O7 100.3(8) . .
O26 W5 O11 102.8(8) . .
O7 W5 O11 89.1(7) . .
O26 W5 O77 99.3(8) . .
O7 W5 O77 94.9(8) . .
O11 W5 O77 156.5(8) . .
O26 W5 O15 94.8(8) . .
O7 W5 O15 164.7(7) . .
O11 W5 O15 84.8(7) . .
O77 W5 O15 85.4(8) . .
O26 W5 O96 170.0(7) . .
O7 W5 O96 84.3(7) . .
O11 W5 O96 86.1(7) . .
O77 W5 O96 71.3(7) . .
O15 W5 O96 81.3(7) . .
O93 W6 O39 104.0(8) . .
O93 W6 O3 101.0(8) . .
O39 W6 O3 95.6(7) . .
O93 W6 O50 95.6(8) . .
O39 W6 O50 156.2(7) . .
O3 W6 O50 93.7(8) . .
O93 W6 O27 92.3(8) . .
O39 W6 O27 82.1(7) . .
O3 W6 O27 166.6(7) . .
O50 W6 O27 83.8(7) . .
O93 W6 O87 164.6(7) . .
O39 W6 O87 86.7(7) . .
O3 W6 O87 88.7(7) . .
O50 W6 O87 71.7(7) . .
O27 W6 O87 78.0(7) . .
O106 W7 O25 99.6(8) . .
O106 W7 O23 96.1(8) . .
O25 W7 O23 94.4(7) . .
O106 W7 O46 103.2(8) . .
O25 W7 O46 94.9(7) . .
O23 W7 O46 156.8(7) . .
O106 W7 O17 92.9(8) . .
O25 W7 O17 167.5(7) . .
O23 W7 O17 84.4(7) . .
O46 W7 O17 82.0(7) . .
O106 W7 O21 166.7(8) . .
O25 W7 O21 89.1(7) . .
O23 W7 O21 73.0(6) . .
O46 W7 O21 85.9(6) . .
O17 W7 O21 78.7(6) . .
O67 W8 O68 99.4(8) . .
O67 W8 O11 96.4(8) . .
O68 W8 O11 95.1(7) . .
O67 W8 O57 97.6(8) . .
O68 W8 O57 89.6(7) . .
O11 W8 O57 164.4(7) . .
O67 W8 O47 94.7(8) . .
O68 W8 O47 165.9(7) . .
O11 W8 O47 84.3(7) . .
O57 W8 O47 87.5(6) . .
O67 W8 O80 176.5(8) . .
O68 W8 O80 83.7(7) . .
O11 W8 O80 84.7(7) . .
O57 W8 O80 80.9(6) . .
O47 W8 O80 82.1(7) . .
O90 W9 O89 99.4(9) . .
O90 W9 O16 97.1(8) . .
O89 W9 O16 89.9(7) . .
O90 W9 O4 94.2(9) . .
O89 W9 O4 166.1(8) . .
O16 W9 O4 91.1(7) . .
O90 W9 O45 96.9(8) . .
O89 W9 O45 89.2(7) . .
O16 W9 O45 165.9(7) . .
O4 W9 O45 86.4(7) . .
O90 W9 O12 176.9(8) . .
O89 W9 O12 83.2(7) . .
O16 W9 O12 84.5(7) . .
O4 W9 O12 83.1(7) . .
O45 W9 O12 81.4(6) . .
O100 W10 O103 99.8(8) . .
O100 W10 O8 99.1(7) . .
O103 W10 O8 91.3(7) . .
O100 W10 O62 96.2(8) . .
O103 W10 O62 90.4(7) . .
O8 W10 O62 164.1(7) . .
O100 W10 O79 94.9(8) . .
O103 W10 O79 165.3(7) . .
O8 W10 O79 85.7(7) . .
O62 W10 O79 88.7(7) . .
O100 W10 O20 177.0(8) . .
O103 W10 O20 82.5(7) . .
O8 W10 O20 82.7(6) . .
O62 W10 O20 81.8(7) . .
O79 W10 O20 82.8(6) . .
O76 W11 O60 100.2(8) . .
O76 W11 O8 104.1(8) . .
O60 W11 O8 89.4(7) . .
O76 W11 O78 97.5(8) . .
O60 W11 O78 96.9(8) . .
O8 W11 O78 156.1(7) . .
O76 W11 O86 91.0(8) . .
O60 W11 O86 167.9(8) . .
O8 W11 O86 83.6(7) . .
O78 W11 O86 85.9(7) . .
O76 W11 O56 169.0(8) . .
O60 W11 O56 86.2(7) . .
O8 W11 O56 84.7(6) . .
O78 W11 O56 72.8(7) . .
O86 W11 O56 83.4(7) . .
O109 W12 O62 99.9(9) . .
O109 W12 O16 97.8(8) . .
O62 W12 O16 90.5(7) . .
O109 W12 O49 95.1(8) . .
O62 W12 O49 91.5(7) . .
O16 W12 O49 166.4(8) . .
O109 W12 O5 95.6(8) . .
O62 W12 O5 164.6(7) . .
O16 W12 O5 88.0(7) . .
O49 W12 O5 86.5(7) . .
O109 W12 O95 177.2(8) . .
O62 W12 O95 82.8(7) . .
O16 W12 O95 83.0(7) . .
O49 W12 O95 83.9(7) . .
O5 W12 O95 81.7(6) . .
O99 W13 O37 95.3(8) . .
O99 W13 O103 98.4(8) . .
O37 W13 O103 90.8(7) . .
O99 W13 O71 95.9(8) . .
O37 W13 O71 90.8(7) . .
O103 W13 O71 165.4(7) . .
O99 W13 O91 99.4(8) . .
O37 W13 O91 165.2(7) . .
O103 W13 O91 88.9(7) . .
O71 W13 O91 85.8(7) . .
O99 W13 O73 177.8(8) . .
O37 W13 O73 82.6(7) . .
O103 W13 O73 82.4(7) . .
O71 W13 O73 83.4(7) . .
O91 W13 O73 82.6(7) . .
O40 W14 O13 101.5(9) . .
O40 W14 O47 103.8(8) . .
O13 W14 O47 95.0(7) . .
O40 W14 O51 95.0(8) . .
O13 W14 O51 94.3(7) . .
O47 W14 O51 156.9(7) . .
O40 W14 O7 90.3(8) . .
O13 W14 O7 168.1(7) . .
O47 W14 O7 83.0(7) . .
O51 W14 O7 83.6(7) . .
O40 W14 O65 164.8(8) . .
O13 W14 O65 88.8(7) . .
O47 W14 O65 86.2(7) . .
O51 W14 O65 72.9(7) . .
O7 W14 O65 79.4(6) . .
O104 W15 O48 102.2(9) . .
O104 W15 O35 102.7(9) . .
O48 W15 O35 95.2(7) . .
O104 W15 O54 96.8(9) . .
O48 W15 O54 96.0(8) . .
O35 W15 O54 154.9(7) . .
O104 W15 O69 89.9(9) . .
O48 W15 O69 167.9(7) . .
O35 W15 O69 80.8(7) . .
O54 W15 O69 83.6(7) . .
O104 W15 O94 164.6(8) . .
O48 W15 O94 89.9(7) . .
O35 W15 O94 85.3(7) . .
O54 W15 O94 72.3(7) . .
O69 W15 O94 78.4(6) . .
O107 W16 O15 100.6(9) . .
O107 W16 O6 102.4(8) . .
O15 W16 O6 94.6(7) . .
O107 W16 O78 97.2(8) . .
O15 W16 O78 93.5(8) . .
O6 W16 O78 156.9(7) . .
O107 W16 O66 93.4(8) . .
O15 W16 O66 166.0(8) . .
O6 W16 O66 82.8(7) . .
O78 W16 O66 84.1(8) . .
O107 W16 O56 166.9(8) . .
O15 W16 O56 88.0(7) . .
O6 W16 O56 86.6(6) . .
O78 W16 O56 72.1(6) . .
O66 W16 O56 78.2(7) . .
O61 W17 O17 100.4(8) . .
O61 W17 O34 105.4(8) . .
O17 W17 O34 89.0(7) . .
O61 W17 O29 98.0(8) . .
O17 W17 O29 97.2(7) . .
O34 W17 O29 154.4(7) . .
O61 W17 O31 94.5(8) . .
O17 W17 O31 164.5(7) . .
O34 W17 O31 83.0(7) . .
O29 W17 O31 84.9(7) . .
O61 W17 O28 168.9(8) . .
O17 W17 O28 85.7(7) . .
O34 W17 O28 83.8(6) . .
O29 W17 O28 72.0(6) . .
O31 W17 O28 80.3(6) . .
O72 W18 O42 103.1(9) . .
O72 W18 O5 102.0(9) . .
O42 W18 O5 95.4(8) . .
O72 W18 O83 97.4(9) . .
O42 W18 O83 95.9(8) . .
O5 W18 O83 154.7(7) . .
O72 W18 O38 90.7(8) . .
O42 W18 O38 166.2(7) . .
O5 W18 O38 81.4(7) . .
O83 W18 O38 82.1(7) . .
O72 W18 O44 165.8(8) . .
O42 W18 O44 88.3(7) . .
O5 W18 O44 85.0(6) . .
O83 W18 O44 72.8(7) . .
O38 W18 O44 78.0(6) . .
O75 W19 O1 98.1(8) . .
O75 W19 O19 99.5(8) . .
O1 W19 O19 93.9(7) . .
O75 W19 O68 95.1(8) . .
O1 W19 O68 89.1(7) . .
O19 W19 O68 164.5(7) . .
O75 W19 O6 95.6(8) . .
O1 W19 O6 166.2(7) . .
O19 W19 O6 85.6(7) . .
O68 W19 O6 87.8(7) . .
O75 W19 O84 175.2(7) . .
O1 W19 O84 84.4(6) . .
O19 W19 O84 84.4(7) . .
O68 W19 O84 80.8(7) . .
O6 W19 O84 81.8(6) . .
O64 W20 O22 100.8(7) . .
O64 W20 O4 103.1(8) . .
O22 W20 O4 92.2(7) . .
O64 W20 O50 97.0(8) . .
O22 W20 O50 97.2(8) . .
O4 W20 O50 155.8(7) . .
O64 W20 O42 94.1(8) . .
O22 W20 O42 164.8(7) . .
O4 W20 O42 81.3(7) . .
O50 W20 O42 84.0(8) . .
O64 W20 O87 167.6(8) . .
O22 W20 O87 86.8(7) . .
O4 W20 O87 86.3(7) . .
O50 W20 O87 72.1(7) . .
O42 W20 O87 79.1(7) . .
O32 W21 O57 99.1(8) . .
O32 W21 O59 98.5(8) . .
O57 W21 O59 92.4(7) . .
O32 W21 O98 97.3(8) . .
O57 W21 O98 88.0(7) . .
O59 W21 O98 163.9(8) . .
O32 W21 O118 98.5(7) . .
O57 W21 O118 162.2(7) . .
O59 W21 O118 87.4(7) . .
O98 W21 O118 87.4(7) . .
O32 W21 O52 178.2(7) . .
O57 W21 O52 80.4(6) . .
O59 W21 O52 83.3(7) . .
O98 W21 O52 80.9(6) . .
O118 W21 O52 81.9(6) . .
O82 W22 O37 97.9(8) . .
O82 W22 O34 96.3(7) . .
O37 W22 O34 164.3(7) . .
O82 W22 O89 97.9(8) . .
O37 W22 O89 92.4(7) . .
O34 W22 O89 92.1(7) . .
O82 W22 O46 94.8(7) . .
O37 W22 O46 87.7(7) . .
O34 W22 O46 84.6(7) . .
O89 W22 O46 167.1(7) . .
O82 W22 O41 177.9(7) . .
O37 W22 O41 83.2(7) . .
O34 W22 O41 82.4(7) . .
O89 W22 O41 83.8(7) . .
O46 W22 O41 83.4(6) . .
O85 W23 O92 94.6(8) . .
O85 W23 O43 98.1(7) . .
O92 W23 O43 91.3(7) . .
O85 W23 O1 97.9(7) . .
O92 W23 O1 166.9(7) . .
O43 W23 O1 90.7(6) . .
O85 W23 O35 95.6(8) . .
O92 W23 O35 87.4(7) . .
O43 W23 O35 166.3(7) . .
O1 W23 O35 87.5(7) . .
O85 W23 O9 177.1(7) . .
O92 W23 O9 83.7(7) . .
O43 W23 O9 84.3(6) . .
O1 W23 O9 83.6(6) . .
O35 W23 O9 82.0(6) . .
O24 W24 O66 101.7(9) . .
O24 W24 O102 96.3(8) . .
O66 W24 O102 97.8(9) . .
O24 W24 O19 103.2(8) . .
O66 W24 O19 88.1(8) . .
O102 W24 O19 158.1(8) . .
O24 W24 O48 93.8(8) . .
O66 W24 O48 163.8(7) . .
O102 W24 O48 85.2(8) . .
O19 W24 O48 83.6(7) . .
O24 W24 O74 168.8(7) . .
O66 W24 O74 84.8(7) . .
O102 W24 O74 73.7(7) . .
O19 W24 O74 85.9(6) . .
O48 W24 O74 80.8(6) . .
O63 W25 O31 100.9(8) . .
O63 W25 O45 104.1(8) . .
O31 W25 O45 94.3(7) . .
O63 W25 O53 95.1(7) . .
O31 W25 O53 94.2(7) . .
O45 W25 O53 157.1(6) . .
O63 W25 O22 92.3(8) . .
O31 W25 O22 166.7(6) . .
O45 W25 O22 81.5(6) . .
O53 W25 O22 85.4(6) . .
O63 W25 O36 164.7(7) . .
O31 W25 O36 89.3(6) . .
O45 W25 O36 86.2(6) . .
O53 W25 O36 72.6(6) . .
O22 W25 O36 77.9(6) . .
O105 W26 O38 101.4(9) . .
O105 W26 O49 101.3(9) . .
O38 W26 O49 91.2(8) . .
O105 W26 O54 100.3(9) . .
O38 W26 O54 95.8(8) . .
O49 W26 O54 155.4(8) . .
O105 W26 O97 93.0(9) . .
O38 W26 O97 165.1(7) . .
O49 W26 O97 82.2(7) . .
O54 W26 O97 85.2(8) . .
O105 W26 O94 171.1(8) . .
O38 W26 O94 85.3(7) . .
O49 W26 O94 84.3(7) . .
O54 W26 O94 72.9(7) . .
O97 W26 O94 80.8(7) . .
O108 W27 O69 100.2(9) . .
O108 W27 O83 98.0(9) . .
O69 W27 O83 96.4(8) . .
O108 W27 O92 104.5(9) . .
O69 W27 O92 91.0(7) . .
O83 W27 O92 154.7(7) . .
O108 W27 O3 93.8(8) . .
O69 W27 O3 165.4(7) . .
O83 W27 O3 85.8(7) . .
O92 W27 O3 81.3(7) . .
O108 W27 O44 169.2(8) . .
O69 W27 O44 86.0(7) . .
O83 W27 O44 72.4(7) . .
O92 W27 O44 84.1(6) . .
O3 W27 O44 80.9(6) . .
O101 W28 O86 99.5(9) . .
O101 W28 O91 102.1(9) . .
O86 W28 O91 95.0(8) . .
O101 W28 O77 98.1(9) . .
O86 W28 O77 95.7(8) . .
O91 W28 O77 155.2(7) . .
O101 W28 O33 91.7(8) . .
O86 W28 O33 168.7(8) . .
O91 W28 O33 80.7(7) . .
O77 W28 O33 84.5(7) . .
O101 W28 O96 166.1(8) . .
O86 W28 O96 91.5(8) . .
O91 W28 O96 85.2(7) . .
O77 W28 O96 72.2(7) . .
O33 W28 O96 77.7(7) . .
O14 W29 O33 100.2(8) . .
O14 W29 O71 101.7(8) . .
O33 W29 O71 90.1(8) . .
O14 W29 O51 100.3(8) . .
O33 W29 O51 95.2(7) . .
O71 W29 O51 156.0(7) . .
O14 W29 O25 95.2(7) . .
O33 W29 O25 164.2(7) . .
O71 W29 O25 83.0(7) . .
O51 W29 O25 85.8(7) . .
O14 W29 O65 171.8(7) . .
O33 W29 O65 84.1(7) . .
O71 W29 O65 85.2(7) . .
O51 W29 O65 72.2(6) . .
O25 W29 O65 81.2(6) . .
O88 W30 O97 99.7(9) . .
O88 W30 O79 102.7(8) . .
O97 W30 O79 94.8(8) . .
O88 W30 O102 98.1(8) . .
O97 W30 O102 94.5(9) . .
O79 W30 O102 155.4(8) . .
O88 W30 O60 92.9(8) . .
O97 W30 O60 167.3(8) . .
O79 W30 O60 81.4(8) . .
O102 W30 O60 84.6(8) . .
O88 W30 O74 167.7(7) . .
O97 W30 O74 88.9(7) . .
O79 W30 O74 85.1(7) . .
O102 W30 O74 72.4(7) . .
O60 W30 O74 78.7(6) . .
O58 Co1 O1W 173.6(8) . .
O58 Co1 O112 93.6(7) . .
O1W Co1 O112 89.0(8) . .
O58 Co1 N3 85.1(8) . .
O1W Co1 N3 89.7(9) . .
O112 Co1 N3 148.6(8) . .
O58 Co1 N4 91.1(7) . .
O1W Co1 N4 90.6(8) . .
O112 Co1 N4 140.8(7) . .
N3 Co1 N4 70.6(8) . .
O58 Co1 N5 94.8(7) . .
O1W Co1 N5 91.5(8) . .
O112 Co1 N5 70.4(8) . .
N3 Co1 N5 141.0(9) . .
N4 Co1 N5 70.4(8) . .
O58 Co1 O114 83.2(7) . .
O1W Co1 O114 91.6(8) . .
O112 Co1 O114 77.9(7) . .
N3 Co1 O114 70.8(8) . .
N4 Co1 O114 141.3(8) . .
N5 Co1 O114 148.1(9) . .
O3W Co2 O113 87.9(8) . .
O3W Co2 N10 91.4(10) . .
O113 Co2 N10 72.9(9) . .
O3W Co2 O2W 176.2(9) . .
O113 Co2 O2W 88.3(9) . .
N10 Co2 O2W 87.2(10) . .
O3W Co2 O116 94.0(9) . .
O113 Co2 O116 75.8(8) . .
N10 Co2 O116 148.0(10) . .
O2W Co2 O116 85.4(10) . .
O3W Co2 N11 90.2(9) . .
O113 Co2 N11 143.2(9) . .
N10 Co2 N11 70.4(10) . .
O2W Co2 N11 92.6(10) . .
O116 Co2 N11 141.0(9) . .
O3W Co2 N12 87.3(8) . .
O113 Co2 N12 146.8(8) . .
N10 Co2 N12 140.0(10) . .
O2W Co2 N12 96.0(8) . .
O116 Co2 N12 71.8(8) . .
N11 Co2 N12 69.7(9) . .
O76 Co3 O4W 168.5(10) . .
O76 Co3 N16 95.0(8) . .
O4W Co3 N16 93.9(10) . .
O76 Co3 N19 95.0(9) . .
O4W Co3 N19 95.1(11) . .
N16 Co3 N19 69.1(9) . .
O76 Co3 O110 85.4(8) . .
O4W Co3 O110 83.2(10) . .
N16 Co3 O110 148.2(9) . .
N19 Co3 O110 142.6(9) . .
O76 Co3 N18 87.8(8) . .
O4W Co3 N18 90.1(10) . .
N16 Co3 N18 140.5(10) . .
N19 Co3 N18 71.3(10) . .
O110 Co3 N18 71.3(9) . .
O76 Co3 O117 88.7(8) . .
O4W Co3 O117 87.1(10) . .
N16 Co3 O117 71.6(9) . .
N19 Co3 O117 140.7(9) . .
O110 Co3 O117 76.7(8) . .
N18 Co3 O117 148.0(9) . .
O27W Co4 O27W 180.0 . 2_395
O27W Co4 O11W 87.8(12) . .
O27W Co4 O11W 92.2(12) 2_395 .
O27W Co4 O11W 92.2(12) . 2_395
O27W Co4 O11W 87.8(12) 2_395 2_395
O11W Co4 O11W 180.0 . 2_395
O11W Co4 O30W 85.1(13) . .
O11W Co4 O30W 95.0(14) 2_395 .
O11W Co4 O30W 94.9(14) . 2_395
O11W Co4 O30W 85.0(13) 2_395 2_395
O30W Co4 O30W 180(4) . 2_395
O11W Co4 Na2 90.1(8) . .
O11W Co4 Na2 89.9(8) 2_395 .
O30W Co4 Na2 92.6(15) . .
O30W Co4 Na2 87.4(15) 2_395 .
O11W Co4 Na2 89.9(8) . 2_395
O11W Co4 Na2 90.1(8) 2_395 2_395
O30W Co4 Na2 87.4(15) . 2_395
O30W Co4 Na2 92.6(15) 2_395 2_395
Na2 Co4 Na2 180.0 . 2_395
O115 Co5 O111 74.0(8) . .
O115 Co5 N25 141.5(9) . .
O111 Co5 N25 144.0(9) . .
O115 Co5 O6W 91.3(10) . .
O111 Co5 O6W 89.6(10) . .
N25 Co5 O6W 94.1(11) . .
O115 Co5 O7W 88.4(8) . .
O111 Co5 O7W 88.9(8) . .
N25 Co5 O7W 87.0(9) . .
O6W Co5 O7W 178.5(10) . .
O115 Co5 N26 145.6(8) . .
O111 Co5 N26 71.5(8) . .
N25 Co5 N26 72.7(9) . .
O6W Co5 N26 89.3(9) . .
O7W Co5 N26 90.2(8) . .
O115 Co5 N24 71.1(9) . .
O111 Co5 N24 145.1(9) . .
N25 Co5 N24 70.6(9) . .
O6W Co5 N24 91.4(11) . .
O7W Co5 N24 89.9(9) . .
N26 Co5 N24 143.3(9) . .
O9 P1 O95 112.2(9) . .
O9 P1 O44 110.3(9) . .
O95 P1 O44 109.2(9) . .
O9 P1 O94 110.2(9) . .
O95 P1 O94 109.3(10) . .
O44 P1 O94 105.5(9) . .
O73 P2 O80 111.7(10) . .
O73 P2 O96 111.4(10) . .
O80 P2 O96 109.5(10) . .
O73 P2 O65 108.3(9) . .
O80 P2 O65 110.1(10) . .
O96 P2 O65 105.6(10) . .
O10 P3 O12 112.1(9) . .
O10 P3 O36 110.6(9) . .
O12 P3 O36 109.9(9) . .
O10 P3 O87 109.5(9) . .
O12 P3 O87 108.9(10) . .
O36 P3 O87 105.5(9) . .
O52 P4 O41 111.9(9) . .
O52 P4 O28 109.0(9) . .
O41 P4 O28 108.8(9) . .
O52 P4 O21 109.8(9) . .
O41 P4 O21 110.7(9) . .
O28 P4 O21 106.4(9) . .
O84 P5 O20 112.0(9) . .
O84 P5 O74 110.0(10) . .
O20 P5 O74 111.0(9) . .
O84 P5 O56 109.3(9) . .
O20 P5 O56 108.1(10) . .
O74 P5 O56 106.2(9) . .
O115 Na1 O19W 159.2(13) . .
O115 Na1 O111 66.1(8) . .
O19W Na1 O111 93.3(11) . .
O115 Na1 O16W 89.5(10) . .
O19W Na1 O16W 91.7(12) . .
O111 Na1 O16W 83.6(9) . .
W19 O1 W23 161.3(9) . .
W6 O3 W27 160.1(9) . .
W20 O4 W9 144.9(10) . .
W18 O5 W12 155.4(9) . .
W16 O6 W19 152.8(10) . .
W5 O7 W14 147.4(9) . .
W10 O8 W11 148.1(9) . .
P1 O9 W23 131.6(10) . .
P3 O10 W1 131.9(9) . .
W8 O11 W5 148.8(9) . .
P3 O12 W9 133.3(9) . .
W14 O13 W4 161.3(10) . .
W16 O15 W5 160.8(10) . .
W9 O16 W12 161.8(11) . .
W17 O17 W7 148.9(9) . .
W4 O18 W2 148.8(9) . .
W19 O19 W24 147.9(10) . .
P5 O20 W10 130.7(9) . .
P4 O21 W7 129.0(10) . .
P4 O21 W4 124.0(9) . .
W7 O21 W4 94.9(6) . .
W20 O22 W25 147.4(9) . .
W7 O23 W4 120.7(8) . .
W7 O25 W29 160.8(10) . .
W3 O27 W6 148.4(9) . .
P4 O28 W2 128.8(9) . .
P4 O28 W17 123.2(9) . .
W2 O28 W17 94.8(5) . .
W17 O29 W2 121.0(8) . .
W2 O30 W3 159.6(9) . .
W25 O31 W17 163.0(9) . .
W29 O33 W28 150.1(10) . .
W17 O34 W22 149.9(10) . .
W15 O35 W23 154.9(10) . .
P3 O36 W3 125.3(9) . .
P3 O36 W25 128.5(9) . .
W3 O36 W25 95.0(6) . .
W22 O37 W13 162.6(10) . .
W26 O38 W18 148.5(10) . .
W6 O39 W1 155.1(9) . .
P4 O41 W22 131.1(9) . .
W18 O42 W20 161.4(10) . .
W23 O43 W1 161.4(9) . .
P1 O44 W18 130.1(10) . .
P1 O44 W27 123.5(9) . .
W18 O44 W27 94.5(6) . .
W25 O45 W9 155.3(9) . .
W7 O46 W22 154.0(9) . .
W14 O47 W8 153.7(9) . .
W15 O48 W24 161.4(10) . .
W26 O49 W12 146.0(10) . .
W20 O50 W6 119.0(9) . .
W29 O51 W14 119.6(8) . .
P4 O52 W21 131.6(9) . .
W3 O53 W25 119.0(7) . .
W26 O54 W15 120.0(9) . .
W3 O55 W1 148.3(9) . .
P5 O56 W11 123.9(9) . .
P5 O56 W16 127.9(10) . .
W11 O56 W16 95.4(6) . .
W21 O57 W8 160.3(9) . .
W3 O58 Co1 164.0(9) . .
W21 O59 W4 147.1(10) . .
W11 O60 W30 148.8(10) . .
W12 O62 W10 160.6(10) . .
P2 O65 W14 128.4(9) . .
P2 O65 W29 123.9(9) . .
W14 O65 W29 95.2(6) . .
W24 O66 W16 150.4(10) . .
W8 O68 W19 159.9(10) . .
W27 O69 W15 149.4(10) . .
W2 O70 Na2 120.1(10) . .
W29 O71 W13 146.2(10) . .
P2 O73 W13 131.4(10) . .
P5 O74 W30 129.9(10) . .
P5 O74 W24 123.8(9) . .
W30 O74 W24 94.3(6) . .
W11 O76 Co3 162.2(11) . .
W28 O77 W5 121.6(9) . .
W11 O78 W16 119.6(8) . .
W30 O79 W10 155.0(11) . .
P2 O80 W8 132.2(11) . .
W27 O83 W18 120.0(9) . .
P5 O84 W19 132.5(10) . .
W28 O86 W11 159.5(10) . .
P3 O87 W20 123.0(10) . .
P3 O87 W6 127.4(10) . .
W20 O87 W6 97.2(7) . .
W9 O89 W22 162.0(10) . .
W28 O91 W13 155.6(10) . .
W23 O92 W27 145.3(10) . .
P1 O94 W26 124.9(10) . .
P1 O94 W15 128.6(10) . .
W26 O94 W15 94.7(6) . .
P1 O95 W12 131.5(10) . .
P2 O96 W28 129.6(10) . .
P2 O96 W5 124.7(10) . .
W28 O96 W5 94.7(6) . .
W30 O97 W26 160.7(11) . .
W1 O98 W21 160.8(10) . .
W24 O102 W30 119.6(9) . .
W10 O103 W13 162.4(10) . .
C23 O110 Co3 119(3) . .
C42 O111 Co5 116.5(18) . .
C42 O111 Na1 133.9(19) . .
Co5 O111 Na1 107.7(9) . .
C9 O112 Co1 118.1(19) . .
C12 O113 Co2 117.0(18) . .
C1 O114 Co1 113.9(19) . .
C34 O115 Co5 118.1(19) . .
C34 O115 Na1 133(2) . .
Co5 O115 Na1 108.6(10) . .
C20 O116 Co2 120(2) . .
C31 O117 Co3 118(2) . .
W2 O118 W21 153.3(9) . .
O114 C1 N1 121(3) . .
O114 C1 N2 123(3) . .
N1 C1 N2 116(3) . .
N3 C2 C4 113(2) . .
N3 C2 C10 127(2) . .
C4 C2 C10 120(2) . .
N5 C3 C11 129(3) . .
N5 C3 C8 109(2) . .
C11 C3 C8 121(3) . .
N4 C4 C5 122(3) . .
N4 C4 C2 113(2) . .
C5 C4 C2 125(2) . .
C4 C5 C6 115(3) . .
C4 C5 H5A 122.3 . .
C6 C5 H5A 122.3 . .
C7 C6 C5 124(3) . .
C7 C6 H6A 118.2 . .
C5 C6 H6A 118.2 . .
C6 C7 C8 116(3) . .
C6 C7 H7A 121.8 . .
C8 C7 H7A 121.8 . .
N4 C8 C7 119(3) . .
N4 C8 C3 118(2) . .
C7 C8 C3 122(2) . .
O112 C9 N7 124(3) . .
O112 C9 N6 121(3) . .
N7 C9 N6 114(3) . .
C2 C10 H10A 109.5 . .
C2 C10 H10B 109.5 . .
H10A C10 H10B 109.5 . .
C2 C10 H10C 109.5 . .
H10A C10 H10C 109.5 . .
H10B C10 H10C 109.5 . .
C3 C11 H11A 109.5 . .
C3 C11 H11B 109.5 . .
H11A C11 H11B 109.5 . .
C3 C11 H11C 109.5 . .
H11A C11 H11C 109.5 . .
H11B C11 H11C 109.5 . .
O113 C12 N9 121(3) . .
O113 C12 N8 121(3) . .
N9 C12 N8 118(3) . .
N10 C13 C14 110(3) . .
N10 C13 C21 128(3) . .
C14 C13 C21 122(3) . .
N11 C14 C13 117(3) . .
N11 C14 C15 118(3) . .
C13 C14 C15 126(3) . .
C16 C15 C14 121(3) . .
C16 C15 H15C 119.6 . .
C14 C15 H15C 119.6 . .
C15 C16 C17 119(3) . .
C15 C16 H16A 120.7 . .
C17 C16 H16A 120.7 . .
C18 C17 C16 118(3) . .
C18 C17 H17A 121.2 . .
C16 C17 H17A 121.2 . .
N11 C18 C17 125(3) . .
N11 C18 C19 114(3) . .
C17 C18 C19 122(3) . .
N12 C19 C18 112(3) . .
N12 C19 C22 121(3) . .
C18 C19 C22 127(3) . .
O116 C20 N14 126(3) . .
O116 C20 N13 119(3) . .
N14 C20 N13 115(3) . .
C20 N14 H14A 120.0 . .
C20 N14 H14B 120.0 . .
H14A N14 H14B 120.0 . .
C23 N15 H15A 120.0 . .
C23 N15 H15B 120.0 . .
H15A N15 H15B 120.0 . .
C30 N16 N20 118(2) . .
C30 N16 Co3 127(2) . .
N20 N16 Co3 114.5(17) . .
N18 N17 C23 111(3) . .
N18 N17 H17B 124.7 . .
C23 N17 H17B 124.7 . .
C24 N18 N17 123(3) . .
C24 N18 Co3 120(2) . .
N17 N18 Co3 115.8(19) . .
C29 N19 C25 118(3) . .
C29 N19 Co3 122(2) . .
C25 N19 Co3 120(2) . .
C31 N20 N16 117(2) . .
C31 N20 H20A 121.7 . .
N16 N20 H20A 121.7 . .
C31 N21 H21A 120.0 . .
C31 N21 H21B 120.0 . .
H21A N21 H21B 120.0 . .
C34 N22 H22D 120.0 . .
C34 N22 H22E 120.0 . .
H22D N22 H22E 120.0 . .
C34 N23 N24 112(3) . .
C34 N23 H23A 124.2 . .
N24 N23 H23A 124.2 . .
C35 N24 N23 123(3) . .
C35 N24 Co5 122(2) . .
N23 N24 Co5 115.2(19) . .
C40 N25 C36 124(3) . .
C40 N25 Co5 117.3(19) . .
C36 N25 Co5 117(2) . .
C41 N26 N27 124(2) . .
C41 N26 Co5 119.4(18) . .
N27 N26 Co5 116.9(17) . .
N26 N27 C42 113(3) . .
N26 N27 H27B 123.4 . .
C42 N27 H27B 123.4 . .
C42 N28 H28B 120.0 . .
C42 N28 H28C 120.0 . .
H28B N28 H28C 120.0 . .
C13 C21 H21C 109.5 . .
C13 C21 H21D 109.5 . .
H21C C21 H21D 109.5 . .
C13 C21 H21E 109.5 . .
H21C C21 H21E 109.5 . .
H21D C21 H21E 109.5 . .
C19 C22 H22A 109.5 . .
C19 C22 H22B 109.5 . .
H22A C22 H22B 109.5 . .
C19 C22 H22C 109.5 . .
H22A C22 H22C 109.5 . .
H22B C22 H22C 109.5 . .
O110 C23 N15 133(5) . .
O110 C23 N17 122(4) . .
N15 C23 N17 104(4) . .
N18 C24 C25 116(3) . .
N18 C24 C32 122(3) . .
C25 C24 C32 119(3) . .
C26 C25 N19 125(3) . .
C26 C25 C24 124(3) . .
N19 C25 C24 110(3) . .
C25 C26 C27 116(4) . .
C25 C26 H26A 121.8 . .
C27 C26 H26A 121.8 . .
C26 C27 C28 119(4) . .
C26 C27 H27A 120.7 . .
C28 C27 H27A 120.7 . .
C29 C28 C27 120(3) . .
C29 C28 H28A 120.2 . .
C27 C28 H28A 120.2 . .
C28 C29 N19 122(3) . .
C28 C29 C30 124(3) . .
N19 C29 C30 113(3) . .
N16 C30 C33 129(3) . .
N16 C30 C29 109(3) . .
C33 C30 C29 123(3) . .
O117 C31 N21 127(3) . .
O117 C31 N20 118(3) . .
N21 C31 N20 113(3) . .
C24 C32 H32A 109.5 . .
C24 C32 H32B 109.5 . .
H32A C32 H32B 109.5 . .
C24 C32 H32C 109.5 . .
H32A C32 H32C 109.5 . .
H32B C32 H32C 109.5 . .
C30 C33 H33A 109.5 . .
C30 C33 H33B 109.5 . .
H33A C33 H33B 109.5 . .
C30 C33 H33C 109.5 . .
H33A C33 H33C 109.5 . .
H33B C33 H33C 109.5 . .
O115 C34 N22 123(3) . .
O115 C34 N23 123(3) . .
N22 C34 N23 114(3) . .
N24 C35 C36 111(3) . .
N24 C35 C43 128(3) . .
C36 C35 C43 121(3) . .
N25 C36 C37 117(3) . .
N25 C36 C35 118(3) . .
C37 C36 C35 124(3) . .
C38 C37 C36 122(3) . .
C38 C37 H37A 119.0 . .
C36 C37 H37A 119.0 . .
C37 C38 C39 117(3) . .
C37 C38 H38A 121.5 . .
C39 C38 H38A 121.5 . .
C38 C39 C40 118(3) . .
C38 C39 H39A 121.2 . .
C40 C39 H39A 121.2 . .
N25 C40 C39 121(3) . .
N25 C40 C41 117(2) . .
C39 C40 C41 122(2) . .
N26 C41 C40 113(2) . .
N26 C41 C44 125(2) . .
C40 C41 C44 122(2) . .
O111 C42 N28 121(3) . .
O111 C42 N27 122(3) . .
N28 C42 N27 117(3) . .
C35 C43 H43A 109.5 . .
C35 C43 H43B 109.5 . .
H43A C43 H43B 109.5 . .
C35 C43 H43C 109.5 . .
H43A C43 H43C 109.5 . .
H43B C43 H43C 109.5 . .
C41 C44 H44A 109.5 . .
C41 C44 H44B 109.5 . .
H44A C44 H44B 109.5 . .
C41 C44 H44C 109.5 . .
H44A C44 H44C 109.5 . .
H44B C44 H44C 109.5 . .
C1 N1 H1A 120.0 . .
C1 N1 H1B 120.0 . .
H1A N1 H1B 120.0 . .
N3 N2 C1 113(2) . .
N3 N2 H2A 123.4 . .
C1 N2 H2A 123.4 . .
C2 N3 N2 119(2) . .
C2 N3 Co1 123.3(17) . .
N2 N3 Co1 116.9(17) . .
C8 N4 C4 123(2) . .
C8 N4 Co1 117.8(17) . .
C4 N4 Co1 119.5(17) . .
C3 N5 N6 118(2) . .
C3 N5 Co1 123.7(19) . .
N6 N5 Co1 117.9(17) . .
N5 N6 C9 112(2) . .
N5 N6 H6B 124.0 . .
C9 N6 H6B 124.0 . .
C9 N7 H7B 120.0 . .
C9 N7 H7C 120.0 . .
H7B N7 H7C 120.0 . .
C12 N8 H8A 120.0 . .
C12 N8 H8B 120.0 . .
H8A N8 H8B 120.0 . .
C12 N9 N10 115(2) . .
C12 N9 H9A 122.7 . .
N10 N9 H9A 122.7 . .
C13 N10 N9 121(2) . .
C13 N10 Co2 124(2) . .
N9 N10 Co2 114.7(18) . .
C14 N11 C18 121(3) . .
C14 N11 Co2 119(2) . .
C18 N11 Co2 120(2) . .
C19 N12 N13 121(3) . .
C19 N12 Co2 124(2) . .
N13 N12 Co2 114.7(17) . .
C20 N13 N12 113(2) . .
C20 N13 H13A 123.6 . .
N12 N13 H13A 123.6 . .
O5W Na2 O28W 127(3) . .
O5W Na2 O21W 50(2) . .
O28W Na2 O21W 174(2) . .
O5W Na2 O70 129(3) . .
O28W Na2 O70 103.6(19) . .
O21W Na2 O70 78.8(11) . .
O5W Na2 Co4 55(2) . .
O28W Na2 Co4 71.9(17) . .
O21W Na2 Co4 105.6(12) . .
O70 Na2 Co4 175.2(12) . .
Na1 O19W Na3 144.6(18) . .

loop_
_geom_bond_atom_site_label_1
_geom_bond_atom_site_label_2
_geom_bond_distance
_geom_bond_site_symmetry_2
W1 O2 1.724(16) .
W1 O98 1.869(16) .
W1 O55 1.908(16) .
W1 O43 1.912(15) .
W1 O39 1.989(15) .
W1 O10 2.230(16) .
W2 O70 1.713(17) .
W2 O30 1.810(17) .
W2 O118 1.887(15) .
W2 O29 1.935(15) .
W2 O18 2.114(17) .
W2 O28 2.250(16) .
W3 O58 1.735(16) .
W3 O27 1.799(17) .
W3 O55 1.906(16) .
W3 O53 1.930(15) .
W3 O30 2.073(17) .
W3 O36 2.260(16) .
W4 O81 1.722(17) .
W4 O18 1.806(16) .
W4 O59 1.925(17) .
W4 O23 1.947(18) .
W4 O13 2.047(17) .
W4 O21 2.273(17) .
W5 O26 1.732(16) .
W5 O7 1.827(17) .
W5 O11 1.907(17) .
W5 O77 1.921(19) .
W5 O15 2.026(18) .
W5 O96 2.292(18) .
W6 O93 1.736(17) .
W6 O39 1.835(15) .
W6 O3 1.838(17) .
W6 O50 1.952(19) .
W6 O27 2.122(16) .
W6 O87 2.230(18) .
W7 O106 1.717(17) .
W7 O25 1.839(17) .
W7 O23 1.885(18) .
W7 O46 1.886(17) .
W7 O17 2.078(17) .
W7 O21 2.247(16) .
W8 O67 1.723(18) .
W8 O68 1.859(18) .
W8 O11 1.896(16) .
W8 O57 1.904(15) .
W8 O47 1.946(16) .
W8 O80 2.207(18) .
W9 O90 1.695(18) .
W9 O89 1.867(19) .
W9 O16 1.888(16) .
W9 O4 1.922(17) .
W9 O45 1.943(15) .
W9 O12 2.207(17) .
W10 O100 1.720(18) .
W10 O103 1.878(17) .
W10 O8 1.896(15) .
W10 O62 1.920(17) .
W10 O79 1.944(18) .
W10 O20 2.216(16) .
W11 O76 1.755(17) .
W11 O60 1.825(19) .
W11 O8 1.902(15) .
W11 O78 1.930(17) .
W11 O86 2.045(18) .
W11 O56 2.272(16) .
W12 O109 1.734(19) .
W12 O62 1.867(17) .
W12 O16 1.918(17) .
W12 O49 1.926(18) .
W12 O5 1.968(16) .
W12 O95 2.198(16) .
W13 O99 1.718(18) .
W13 O37 1.896(15) .
W13 O103 1.903(17) .
W13 O71 1.916(18) .
W13 O91 1.943(17) .
W13 O73 2.218(18) .
W14 O40 1.699(19) .
W14 O13 1.803(17) .
W14 O47 1.875(16) .
W14 O51 1.945(17) .
W14 O7 2.090(17) .
W14 O65 2.251(16) .
W15 O104 1.724(19) .
W15 O48 1.834(18) .
W15 O35 1.869(16) .
W15 O54 1.945(19) .
W15 O69 2.091(17) .
W15 O94 2.271(17) .
W16 O107 1.720(18) .
W16 O15 1.819(18) .
W16 O6 1.853(17) .
W16 O78 1.962(18) .
W16 O66 2.068(19) .
W16 O56 2.279(18) .
W17 O61 1.727(17) .
W17 O17 1.823(17) .
W17 O34 1.889(17) .
W17 O29 1.901(16) .
W17 O31 2.040(16) .
W17 O28 2.285(15) .
W18 O72 1.722(19) .
W18 O42 1.801(18) .
W18 O5 1.843(16) .
W18 O83 1.935(18) .
W18 O38 2.109(16) .
W18 O44 2.259(16) .
W19 O75 1.734(19) .
W19 O1 1.868(15) .
W19 O19 1.894(17) .
W19 O68 1.931(18) .
W19 O6 1.962(17) .
W19 O84 2.220(16) .
W20 O64 1.752(17) .
W20 O22 1.808(16) .
W20 O4 1.916(17) .
W20 O50 1.931(19) .
W20 O42 2.073(18) .
W20 O87 2.229(17) .
W21 O32 1.720(17) .
W21 O57 1.881(15) .
W21 O59 1.889(17) .
W21 O98 1.934(16) .
W21 O118 1.939(15) .
W21 O52 2.227(16) .
W22 O82 1.756(17) .
W22 O37 1.895(15) .
W22 O34 1.910(16) .
W22 O89 1.924(19) .
W22 O46 1.934(17) .
W22 O41 2.200(16) .
W23 O85 1.731(19) .
W23 O92 1.894(16) .
W23 O43 1.895(15) .
W23 O1 1.927(15) .
W23 O35 1.948(16) .
W23 O9 2.194(16) .
W24 O24 1.724(17) .
W24 O66 1.807(19) .
W24 O102 1.87(2) .
W24 O19 1.921(17) .
W24 O48 2.018(18) .
W24 O74 2.290(16) .
W25 O63 1.700(17) .
W25 O31 1.818(16) .
W25 O45 1.871(16) .
W25 O53 1.953(16) .
W25 O22 2.110(16) .
W25 O36 2.276(16) .
W26 O105 1.740(19) .
W26 O38 1.819(17) .
W26 O49 1.899(19) .
W26 O54 1.912(18) .
W26 O97 2.049(19) .
W26 O94 2.269(17) .
W27 O108 1.73(2) .
W27 O69 1.812(17) .
W27 O83 1.921(18) .
W27 O92 1.923(16) .
W27 O3 2.060(17) .
W27 O44 2.287(16) .
W28 O101 1.715(19) .
W28 O86 1.818(18) .
W28 O91 1.868(17) .
W28 O77 1.912(19) .
W28 O33 2.053(19) .
W28 O96 2.258(18) .
W29 O14 1.719(17) .
W29 O33 1.850(18) .
W29 O71 1.899(17) .
W29 O51 1.936(18) .
W29 O25 2.011(17) .
W29 O65 2.291(16) .
W30 O88 1.740(17) .
W30 O97 1.812(19) .
W30 O79 1.870(17) .
W30 O102 1.99(2) .
W30 O60 2.081(18) .
W30 O74 2.259(17) .
Co1 O58 2.114(16) .
Co1 O1W 2.19(2) .
Co1 O112 2.19(2) .
Co1 N3 2.19(2) .
Co1 N4 2.21(2) .
Co1 N5 2.21(2) .
Co1 O114 2.24(2) .
Co2 O3W 2.15(2) .
Co2 O113 2.16(2) .
Co2 N10 2.16(2) .
Co2 O2W 2.17(2) .
Co2 O116 2.17(2) .
Co2 N11 2.17(3) .
Co2 N12 2.17(2) .
Co3 O76 2.068(18) .
Co3 O4W 2.14(3) .
Co3 N16 2.15(2) .
Co3 N19 2.16(3) .
Co3 O110 2.20(3) .
Co3 N18 2.20(3) .
Co3 O117 2.22(2) .
Co4 O27W 1.99(3) .
Co4 O27W 1.99(3) 2_395
Co4 O11W 2.13(2) .
Co4 O11W 2.13(2) 2_395
Co4 O30W 2.40(5) .
Co4 O30W 2.40(5) 2_395
Co4 Na2 3.06(3) .
Co4 Na2 3.06(3) 2_395
Co5 O115 2.14(2) .
Co5 O111 2.16(2) .
Co5 N25 2.17(2) .
Co5 O6W 2.17(3) .
Co5 O7W 2.18(2) .
Co5 N26 2.21(2) .
Co5 N24 2.23(3) .
P1 O9 1.519(17) .
P1 O95 1.535(18) .
P1 O44 1.553(17) .
P1 O94 1.568(17) .
P2 O73 1.514(19) .
P2 O80 1.520(18) .
P2 O96 1.549(17) .
P2 O65 1.562(17) .
P3 O10 1.495(16) .
P3 O12 1.520(18) .
P3 O36 1.550(16) .
P3 O87 1.611(19) .
P4 O52 1.526(16) .
P4 O41 1.533(17) .
P4 O28 1.573(15) .
P4 O21 1.575(17) .
P5 O84 1.514(17) .
P5 O20 1.542(16) .
P5 O74 1.551(17) .
P5 O56 1.561(17) .
Na1 O115 2.37(3) .
Na1 O19W 2.37(4) .
Na1 O111 2.38(2) .
Na1 O16W 2.45(3) .
Na3 O19W 2.42(4) .
O70 Na2 3.00(4) .
O110 C23 1.08(4) .
O111 C42 1.28(3) .
O112 C9 1.23(3) .
O113 C12 1.28(3) .
O114 C1 1.22(3) .
O115 C34 1.22(3) .
O116 C20 1.24(4) .
O117 C31 1.23(3) .
C1 N1 1.34(3) .
C1 N2 1.36(4) .
C2 N3 1.26(3) .
C2 C4 1.53(3) .
C2 C10 1.53(4) .
C3 N5 1.28(4) .
C3 C11 1.47(4) .
C3 C8 1.50(4) .
C4 N4 1.34(3) .
C4 C5 1.38(4) .
C5 C6 1.40(4) .
C5 H5A 0.9300 .
C6 C7 1.36(4) .
C6 H6A 0.9300 .
C7 C8 1.45(4) .
C7 H7A 0.9300 .
C8 N4 1.31(3) .
C9 N7 1.31(4) .
C9 N6 1.38(4) .
C10 H10A 0.9600 .
C10 H10B 0.9600 .
C10 H10C 0.9600 .
C11 H11A 0.9600 .
C11 H11B 0.9600 .
C11 H11C 0.9600 .
C12 N9 1.32(3) .
C12 N8 1.33(4) .
C13 N10 1.30(4) .
C13 C14 1.45(4) .
C13 C21 1.51(4) .
C14 N11 1.33(4) .
C14 C15 1.46(4) .
C15 C16 1.37(5) .
C15 H15C 0.9300 .
C16 C17 1.42(4) .
C16 H16A 0.9300 .
C17 C18 1.36(4) .
C17 H17A 0.9300 .
C18 N11 1.35(4) .
C18 C19 1.46(4) .
C19 N12 1.28(4) .
C19 C22 1.55(5) .
C20 N14 1.32(4) .
C20 N13 1.35(4) .
N14 H14A 0.8600 .
N14 H14B 0.8600 .
N15 C23 1.37(5) .
N15 H15A 0.8600 .
N15 H15B 0.8600 .
N16 C30 1.29(4) .
N16 N20 1.42(3) .
N17 N18 1.34(4) .
N17 C23 1.50(5) .
N17 H17B 0.8600 .
N18 C24 1.25(4) .
N19 C29 1.34(4) .
N19 C25 1.37(4) .
N20 C31 1.33(4) .
N20 H20A 0.8600 .
N21 C31 1.26(4) .
N21 H21A 0.8600 .
N21 H21B 0.8600 .
N22 C34 1.31(4) .
N22 H22D 0.8600 .
N22 H22E 0.8600 .
N23 C34 1.36(4) .
N23 N24 1.37(4) .
N23 H23A 0.8600 .
N24 C35 1.28(4) .
N25 C40 1.31(3) .
N25 C36 1.34(4) .
N26 C41 1.28(3) .
N26 N27 1.34(3) .
N27 C42 1.35(4) .
N27 H27B 0.8600 .
N28 C42 1.28(4) .
N28 H28B 0.8600 .
N28 H28C 0.8600 .
C21 H21C 0.9600 .
C21 H21D 0.9600 .
C21 H21E 0.9600 .
C22 H22A 0.9600 .
C22 H22B 0.9600 .
C22 H22C 0.9600 .
C24 C25 1.50(4) .
C24 C32 1.54(4) .
C25 C26 1.36(5) .
C26 C27 1.38(5) .
C26 H26A 0.9300 .
C27 C28 1.46(5) .
C27 H27A 0.9300 .
C28 C29 1.32(4) .
C28 H28A 0.9300 .
C29 C30 1.50(4) .
C30 C33 1.44(4) .
C32 H32A 0.9600 .
C32 H32B 0.9600 .
C32 H32C 0.9600 .
C33 H33A 0.9600 .
C33 H33B 0.9600 .
C33 H33C 0.9600 .
C35 C36 1.45(4) .
C35 C43 1.47(5) .
C36 C37 1.43(4) .
C37 C38 1.40(5) .
C37 H37A 0.9300 .
C38 C39 1.43(5) .
C38 H38A 0.9300 .
C39 C40 1.44(4) .
C39 H39A 0.9300 .
C40 C41 1.50(4) .
C41 C44 1.55(4) .
C43 H43A 0.9600 .
C43 H43B 0.9600 .
C43 H43C 0.9600 .
C44 H44A 0.9600 .
C44 H44B 0.9600 .
C44 H44C 0.9600 .
N1 H1A 0.8600 .
N1 H1B 0.8600 .
N2 N3 1.34(3) .
N2 H2A 0.8600 .
N5 N6 1.34(3) .
N6 H6B 0.8600 .
N7 H7B 0.8600 .
N7 H7C 0.8600 .
N8 H8A 0.8600 .
N8 H8B 0.8600 .
N9 N10 1.41(3) .
N9 H9A 0.8600 .
N12 N13 1.45(3) .
N13 H13A 0.8600 .
Na2 O5W 1.36(5) .
Na2 O28W 2.18(6) .
Na2 O21W 2.61(5) .
O18W O25W 1.34(8) .
